data_4329881
loop_
_publ_author_name
'Arunabha Thakur'
'Soumik Sao'
'V. Ramkumar'
'Sundargopal Ghosh'

_publ_section_title
;
 Novel Class of Heterometallic Cubane and Boride Clusters Containing
 Heavier Group 16 Elements
;
_journal_name_full 'Inorganic Chemistry'
_journal_page_first 8322
_journal_page_last 8330
_journal_paper_doi 10.1021/ic3008602
_journal_volume 51
_journal_year 2012
_chemical_formula_sum 'C40 H67 B7 Mo4'
_chemical_formula_weight 1007.37
_chemical_name_systematic
; 
 ? 
;
_space_group_IT_number 2
_symmetry_cell_setting triclinic
_symmetry_space_group_name_Hall '-P 1'
_symmetry_space_group_name_H-M 'P -1'
_atom_sites_solution_hydrogens geom
_atom_sites_solution_primary direct
_atom_sites_solution_secondary difmap
_audit_creation_method SHELXL-97
_cell_angle_alpha 77.172(3)
_cell_angle_beta 86.647(3)
_cell_angle_gamma 87.738(3)
_cell_formula_units_Z 2
_cell_length_a 11.2490(7)
_cell_length_b 11.9772(8)
_cell_length_c 18.7277(12)
_cell_measurement_reflns_used 7113
_cell_measurement_temperature 173(2)
_cell_measurement_theta_max 28.5
_cell_measurement_theta_min 2.05
_cell_volume 2455.1(3)
_computing_cell_refinement 'APEX2/SAINT (Bruker, 2004)'
_computing_data_collection 'APEX2 (Bruker, 2004)'
_computing_data_reduction 'SAINT/XPREP (Bruker, 2004)'
_computing_molecular_graphics 'ORTEP3 (Farrugia, 1997) and Mercury (Bruno et al., 2002)'
_computing_publication_material 'SHELXL-97 (Sheldrick, 2008)'
_computing_structure_refinement 'SHELXL-97 (Sheldrick, 2008)'
_computing_structure_solution 'SIR92 (Altornare et al., 1993)'
_diffrn_ambient_temperature 173(2)
_diffrn_measured_fraction_theta_full 0.975
_diffrn_measured_fraction_theta_max 0.975
_diffrn_measurement_device_type 'Bruker axs kappa apex2 CCD Diffractometer'
_diffrn_measurement_method '\w and \f scan'
_diffrn_radiation_monochromator graphite
_diffrn_radiation_source 'fine-focus sealed tube'
_diffrn_radiation_type MoK\a
_diffrn_radiation_wavelength 0.71073
_diffrn_reflns_av_R_equivalents 0.0524
_diffrn_reflns_av_sigmaI/netI 0.0528
_diffrn_reflns_limit_h_max 13
_diffrn_reflns_limit_h_min -13
_diffrn_reflns_limit_k_max 14
_diffrn_reflns_limit_k_min -14
_diffrn_reflns_limit_l_max 22
_diffrn_reflns_limit_l_min -22
_diffrn_reflns_number 26189
_diffrn_reflns_theta_full 25.00
_diffrn_reflns_theta_max 25.00
_diffrn_reflns_theta_min 1.85
_diffrn_standards_decay_% 0
_exptl_absorpt_coefficient_mu 1.022
_exptl_absorpt_correction_T_max 0.891
_exptl_absorpt_correction_T_min 0.711
_exptl_absorpt_correction_type multi-scan
_exptl_absorpt_process_details 'SADABS (Bruker, 1999)'
_exptl_crystal_colour green
_exptl_crystal_density_diffrn 1.363
_exptl_crystal_description block
_exptl_crystal_F_000 1020
_exptl_crystal_size_max 0.25
_exptl_crystal_size_mid 0.22
_exptl_crystal_size_min 0.10
_refine_diff_density_max 2.953
_refine_diff_density_min -1.499
_refine_diff_density_rms 0.231
_refine_ls_extinction_method none
_refine_ls_goodness_of_fit_ref 1.111
_refine_ls_hydrogen_treatment mixed
_refine_ls_matrix_type full
_refine_ls_number_parameters 507
_refine_ls_number_reflns 8424
_refine_ls_number_restraints 7
_refine_ls_restrained_S_all 1.111
_refine_ls_R_factor_all 0.0859
_refine_ls_R_factor_gt 0.0624
_refine_ls_shift/su_max 0.001
_refine_ls_shift/su_mean 0.000
_refine_ls_structure_factor_coef Fsqd
_refine_ls_weighting_details 'calc w=1/[\s^2^(Fo^2^)+(0.1016P)^2^+26.0110P] where P=(Fo^2^+2Fc^2^)/3'
_refine_ls_weighting_scheme calc
_refine_ls_wR_factor_gt 0.1791
_refine_ls_wR_factor_ref 0.2077
_reflns_number_gt 6519
_reflns_number_total 8424
_reflns_threshold_expression >2sigma(I)
_cod_data_source_file ic3008602_si_001_3.cif
_cod_data_source_block shelxl3
_cod_database_code 4329881

loop_
_symmetry_equiv_pos_as_xyz
'x, y, z'
'-x, -y, -z'

loop_
_atom_site_label
_atom_site_type_symbol
_atom_site_fract_x
_atom_site_fract_y
_atom_site_fract_z
_atom_site_U_iso_or_equiv
_atom_site_adp_type
_atom_site_occupancy
_atom_site_symmetry_multiplicity
_atom_site_calc_flag
_atom_site_refinement_flags
C1 C 0.1934(10) -0.0328(8) 0.2825(5) 0.037(2) Uani 1 1 d .
C2 C 0.3179(10) -0.0269(8) 0.2699(5) 0.037(2) Uani 1 1 d .
C3 C 0.3700(9) -0.0257(7) 0.3376(5) 0.033(2) Uani 1 1 d .
C4 C 0.2742(9) -0.0303(7) 0.3914(5) 0.033(2) Uani 1 1 d .
C5 C 0.1663(9) -0.0341(8) 0.3576(5) 0.036(2) Uani 1 1 d .
C6 C 0.1102(12) -0.0571(10) 0.2278(7) 0.055(3) Uani 1 1 d .
H6A H 0.1154 0.0038 0.1832 0.083 Uiso 1 1 calc R
H6B H 0.0284 -0.0600 0.2490 0.083 Uiso 1 1 calc R
H6C H 0.1329 -0.1308 0.2157 0.083 Uiso 1 1 calc R
C7 C 0.3828(11) -0.0436(9) 0.2011(6) 0.048(3) Uani 1 1 d .
H7A H 0.3769 -0.1234 0.1972 0.072 Uiso 1 1 calc R
H7B H 0.4668 -0.0254 0.2020 0.072 Uiso 1 1 calc R
H7C H 0.3473 0.0071 0.1587 0.072 Uiso 1 1 calc R
C8 C 0.4999(9) -0.0263(9) 0.3493(6) 0.045(3) Uani 1 1 d .
H8A H 0.5126 0.0087 0.3907 0.068 Uiso 1 1 calc R
H8B H 0.5413 0.0175 0.3050 0.068 Uiso 1 1 calc R
H8C H 0.5314 -0.1054 0.3598 0.068 Uiso 1 1 calc R
C9 C 0.2861(11) -0.0494(9) 0.4730(5) 0.046(3) Uani 1 1 d .
H9A H 0.2223 -0.0067 0.4941 0.069 Uiso 1 1 calc R
H9B H 0.3636 -0.0225 0.4826 0.069 Uiso 1 1 calc R
H9C H 0.2803 -0.1313 0.4953 0.069 Uiso 1 1 calc R
C10 C 0.0465(10) -0.0551(10) 0.3996(7) 0.054(3) Uani 1 1 d .
H10A H 0.0542 -0.1205 0.4412 0.081 Uiso 1 1 calc R
H10B H -0.0124 -0.0715 0.3670 0.081 Uiso 1 1 calc R
H10C H 0.0206 0.0132 0.4176 0.081 Uiso 1 1 calc R
C11 C 0.4461(9) 0.3914(8) 0.0947(5) 0.033(2) Uani 1 1 d .
C12 C 0.5149(9) 0.4333(9) 0.1438(5) 0.038(2) Uani 1 1 d .
C13 C 0.4630(8) 0.5372(8) 0.1538(5) 0.032(2) Uani 1 1 d .
C14 C 0.3571(9) 0.5588(8) 0.1154(5) 0.035(2) Uani 1 1 d .
C15 C 0.3474(9) 0.4692(10) 0.0787(5) 0.041(3) Uani 1 1 d .
C16 C 0.4754(13) 0.2963(10) 0.0583(6) 0.057(3) Uani 1 1 d .
H16A H 0.5479 0.2560 0.0779 0.086 Uiso 1 1 calc R
H16B H 0.4883 0.3265 0.0054 0.086 Uiso 1 1 calc R
H16C H 0.4094 0.2431 0.0672 0.086 Uiso 1 1 calc R
C17 C 0.6328(10) 0.3814(12) 0.1722(6) 0.056(3) Uani 1 1 d .
H17A H 0.6951 0.3982 0.1328 0.084 Uiso 1 1 calc R
H17B H 0.6260 0.2983 0.1890 0.084 Uiso 1 1 calc R
H17C H 0.6535 0.4143 0.2132 0.084 Uiso 1 1 calc R
C18 C 0.5207(12) 0.6270(11) 0.1834(7) 0.061(3) Uani 1 1 d .
H18A H 0.5593 0.5910 0.2287 0.091 Uiso 1 1 calc R
H18B H 0.4600 0.6831 0.1937 0.091 Uiso 1 1 calc R
H18C H 0.5804 0.6657 0.1470 0.091 Uiso 1 1 calc R
C19 C 0.2841(11) 0.6667(10) 0.1056(7) 0.057(3) Uani 1 1 d .
H19A H 0.3308 0.7301 0.0767 0.086 Uiso 1 1 calc R
H19B H 0.2609 0.6826 0.1537 0.086 Uiso 1 1 calc R
H19C H 0.2126 0.6587 0.0799 0.086 Uiso 1 1 calc R
C20 C 0.2597(11) 0.4609(12) 0.0223(6) 0.062(4) Uani 1 1 d .
H20A H 0.1922 0.5141 0.0255 0.093 Uiso 1 1 calc R
H20B H 0.2312 0.3825 0.0314 0.093 Uiso 1 1 calc R
H20C H 0.2989 0.4808 -0.0268 0.093 Uiso 1 1 calc R
C21 C -0.0542(8) 0.4255(9) 0.1794(5) 0.034(2) Uani 1 1 d .
C22 C -0.0520(9) 0.3108(9) 0.1728(5) 0.037(2) Uani 1 1 d .
C23 C -0.0921(9) 0.2427(9) 0.2410(6) 0.041(2) Uani 1 1 d .
C24 C -0.1151(9) 0.3144(10) 0.2907(6) 0.040(2) Uani 1 1 d .
C25 C -0.0946(8) 0.4312(9) 0.2516(5) 0.035(2) Uani 1 1 d .
C26 C -0.0346(12) 0.5323(11) 0.1181(7) 0.059(3) Uani 1 1 d .
H26A H 0.0191 0.5128 0.0793 0.088 Uiso 1 1 calc R
H26B H 0.0008 0.5917 0.1380 0.088 Uiso 1 1 calc R
H26C H -0.1112 0.5608 0.0978 0.088 Uiso 1 1 calc R
C27 C -0.0321(11) 0.2712(11) 0.1021(6) 0.055(3) Uani 1 1 d .
H27A H -0.1089 0.2660 0.0811 0.083 Uiso 1 1 calc R
H27B H 0.0082 0.1956 0.1117 0.083 Uiso 1 1 calc R
H27C H 0.0176 0.3260 0.0675 0.083 Uiso 1 1 calc R
C28 C -0.1355(12) 0.1232(11) 0.2544(9) 0.069(4) Uani 1 1 d .
H28A H -0.1122 0.0805 0.3028 0.104 Uiso 1 1 calc R
H28B H -0.1003 0.0854 0.2166 0.104 Uiso 1 1 calc R
H28C H -0.2225 0.1252 0.2528 0.104 Uiso 1 1 calc R
C29 C -0.1694(10) 0.2774(12) 0.3664(6) 0.060(3) Uani 1 1 d .
H29A H -0.1772 0.3432 0.3896 0.090 Uiso 1 1 calc R
H29B H -0.1184 0.2179 0.3951 0.090 Uiso 1 1 calc R
H29C H -0.2483 0.2468 0.3642 0.090 Uiso 1 1 calc R
C30 C -0.1261(10) 0.5383(10) 0.2768(7) 0.053(3) Uani 1 1 d .
H30A H -0.0583 0.5893 0.2664 0.079 Uiso 1 1 calc R
H30B H -0.1459 0.5198 0.3297 0.079 Uiso 1 1 calc R
H30C H -0.1949 0.5765 0.2509 0.079 Uiso 1 1 calc R
C31 C 0.4067(9) 0.3953(7) 0.4541(5) 0.032(2) Uani 1 1 d .
C32 C 0.4455(8) 0.4865(8) 0.3965(5) 0.029(2) Uani 1 1 d .
C33 C 0.3498(9) 0.5659(8) 0.3817(5) 0.032(2) Uani 1 1 d .
C34 C 0.2503(8) 0.5223(8) 0.4311(5) 0.033(2) Uani 1 1 d .
C35 C 0.2877(8) 0.4155(7) 0.4756(5) 0.028(2) Uani 1 1 d .
C36 C 0.4901(10) 0.3013(8) 0.4923(6) 0.043(3) Uani 1 1 d .
H36A H 0.5413 0.3324 0.5234 0.065 Uiso 1 1 calc R
H36B H 0.5396 0.2714 0.4556 0.065 Uiso 1 1 calc R
H36C H 0.4433 0.2393 0.5227 0.065 Uiso 1 1 calc R
C37 C 0.5721(8) 0.4984(10) 0.3682(6) 0.042(2) Uani 1 1 d .
H37A H 0.5847 0.5773 0.3411 0.063 Uiso 1 1 calc R
H37B H 0.5901 0.4457 0.3356 0.063 Uiso 1 1 calc R
H37C H 0.6246 0.4800 0.4095 0.063 Uiso 1 1 calc R
C38 C 0.3507(11) 0.6851(8) 0.3346(6) 0.049(3) Uani 1 1 d .
H38A H 0.4289 0.6990 0.3088 0.073 Uiso 1 1 calc R
H38B H 0.3347 0.7407 0.3655 0.073 Uiso 1 1 calc R
H38C H 0.2892 0.6933 0.2987 0.073 Uiso 1 1 calc R
C39 C 0.1423(9) 0.5944(10) 0.4424(6) 0.046(3) Uani 1 1 d .
H39A H 0.0780 0.5450 0.4671 0.070 Uiso 1 1 calc R
H39B H 0.1168 0.6378 0.3948 0.070 Uiso 1 1 calc R
H39C H 0.1614 0.6476 0.4727 0.070 Uiso 1 1 calc R
C40 C 0.2140(11) 0.3443(10) 0.5361(5) 0.048(3) Uani 1 1 d .
H40A H 0.2464 0.2655 0.5467 0.072 Uiso 1 1 calc R
H40B H 0.1318 0.3447 0.5213 0.072 Uiso 1 1 calc R
H40C H 0.2153 0.3757 0.5800 0.072 Uiso 1 1 calc R
Mo1 Mo 0.24611(7) 0.14685(6) 0.30305(4) 0.0224(2) Uani 1 1 d .
Mo2 Mo 0.32887(6) 0.39109(6) 0.20893(4) 0.0217(2) Uani 1 1 d .
Mo3 Mo 0.09369(6) 0.32023(6) 0.25794(4) 0.0233(2) Uani 1 1 d .
Mo4 Mo 0.29453(6) 0.39531(6) 0.34956(4) 0.0200(2) Uani 1 1 d .
B1 B 0.2391(9) 0.2448(8) 0.1878(5) 0.024(2) Uani 1 1 d D
B2 B 0.3850(9) 0.2134(8) 0.2242(5) 0.024(2) Uani 1 1 d D
B3 B 0.4094(9) 0.2554(9) 0.3077(5) 0.027(2) Uani 1 1 d D
B4 B 0.1709(9) 0.4807(9) 0.2642(5) 0.028(2) Uani 1 1 d D
B5 B 0.1042(9) 0.4016(9) 0.3502(5) 0.027(2) Uani 1 1 d D
B6 B 0.1543(9) 0.2560(8) 0.3804(5) 0.024(2) Uani 1 1 d D
B7 B 0.3117(10) 0.2155(8) 0.3895(5) 0.027(2) Uani 1 1 d D
H4 H 0.144(8) 0.581(2) 0.245(5) 0.03(2) Uiso 1 1 d D
H2 H 0.464(6) 0.175(7) 0.190(4) 0.03(2) Uiso 1 1 d D
H5 H 0.030(6) 0.450(7) 0.382(4) 0.03(2) Uiso 1 1 d D
H6 H 0.093(6) 0.213(6) 0.433(3) 0.02(2) Uiso 1 1 d D
H1 H 0.220(8) 0.213(7) 0.133(3) 0.02(2) Uiso 1 1 d D
H3 H 0.511(3) 0.249(10) 0.324(6) 0.06(4) Uiso 1 1 d D
H7 H 0.340(10) 0.163(9) 0.449(3) 0.07(4) Uiso 1 1 d D

loop_
_atom_site_aniso_label
_atom_site_aniso_U_11
_atom_site_aniso_U_22
_atom_site_aniso_U_33
_atom_site_aniso_U_23
_atom_site_aniso_U_13
_atom_site_aniso_U_12
C1 0.054(7) 0.024(5) 0.030(5) 0.000(4) -0.010(4) -0.004(4)
C2 0.055(7) 0.023(5) 0.032(5) -0.001(4) -0.009(5) -0.003(4)
C3 0.046(6) 0.020(4) 0.031(5) -0.004(4) -0.002(4) 0.000(4)
C4 0.051(6) 0.018(4) 0.026(5) 0.001(4) -0.003(4) -0.001(4)
C5 0.051(6) 0.020(5) 0.035(5) 0.000(4) -0.001(4) 0.001(4)
C6 0.071(8) 0.045(7) 0.058(7) -0.019(6) -0.025(6) -0.012(6)
C7 0.063(8) 0.041(6) 0.042(6) -0.017(5) 0.009(5) -0.009(5)
C8 0.037(6) 0.035(6) 0.059(7) 0.001(5) -0.009(5) 0.006(4)
C9 0.071(8) 0.036(6) 0.026(5) 0.003(4) -0.006(5) -0.006(5)
C10 0.042(7) 0.042(6) 0.069(8) 0.011(6) -0.002(6) -0.012(5)
C11 0.042(6) 0.037(5) 0.020(4) -0.006(4) 0.007(4) -0.008(4)
C12 0.030(5) 0.059(7) 0.021(4) 0.002(4) -0.001(4) -0.009(5)
C13 0.034(5) 0.033(5) 0.028(5) -0.002(4) 0.003(4) -0.017(4)
C14 0.044(6) 0.033(5) 0.023(5) 0.004(4) 0.000(4) -0.002(4)
C15 0.041(6) 0.063(7) 0.014(4) 0.006(4) -0.010(4) -0.013(5)
C16 0.089(10) 0.051(7) 0.034(6) -0.016(5) 0.015(6) -0.012(6)
C17 0.040(7) 0.078(9) 0.040(6) 0.009(6) -0.004(5) -0.002(6)
C18 0.079(9) 0.057(8) 0.049(7) -0.014(6) 0.005(6) -0.038(7)
C19 0.057(8) 0.048(7) 0.054(7) 0.015(6) 0.008(6) 0.001(6)
C20 0.064(8) 0.097(10) 0.023(5) -0.001(6) -0.021(5) -0.024(7)
C21 0.028(5) 0.047(6) 0.026(5) -0.002(4) -0.019(4) 0.002(4)
C22 0.033(5) 0.049(6) 0.035(5) -0.014(5) -0.025(4) -0.004(4)
C23 0.027(5) 0.045(6) 0.051(6) -0.008(5) -0.020(5) -0.004(4)
C24 0.029(5) 0.056(7) 0.036(5) -0.007(5) -0.009(4) -0.006(5)
C25 0.020(5) 0.050(6) 0.036(5) -0.010(4) -0.015(4) 0.006(4)
C26 0.065(8) 0.061(8) 0.046(7) 0.005(6) -0.026(6) -0.004(6)
C27 0.063(8) 0.072(8) 0.041(6) -0.030(6) -0.029(6) 0.007(6)
C28 0.056(8) 0.051(7) 0.106(11) -0.018(7) -0.030(8) -0.011(6)
C29 0.028(6) 0.095(10) 0.045(7) 0.007(6) 0.006(5) -0.014(6)
C30 0.043(7) 0.059(7) 0.062(7) -0.026(6) -0.020(5) 0.020(5)
C31 0.054(6) 0.026(5) 0.023(4) -0.013(4) -0.025(4) 0.000(4)
C32 0.034(5) 0.036(5) 0.022(4) -0.015(4) -0.014(4) -0.005(4)
C33 0.043(6) 0.028(5) 0.029(5) -0.009(4) -0.018(4) -0.004(4)
C34 0.034(5) 0.041(5) 0.029(5) -0.021(4) -0.007(4) 0.000(4)
C35 0.037(5) 0.029(5) 0.023(4) -0.016(4) -0.007(4) -0.001(4)
C36 0.057(7) 0.036(5) 0.043(6) -0.013(4) -0.035(5) 0.002(5)
C37 0.026(5) 0.065(7) 0.040(6) -0.022(5) -0.006(4) -0.009(5)
C38 0.077(8) 0.030(5) 0.038(6) 0.004(4) -0.017(5) -0.017(5)
C39 0.038(6) 0.053(7) 0.056(7) -0.028(6) -0.006(5) -0.004(5)
C40 0.072(8) 0.055(7) 0.018(5) -0.006(4) 0.000(5) -0.018(6)
Mo1 0.0311(4) 0.0212(4) 0.0147(4) -0.0020(3) -0.0063(3) -0.0031(3)
Mo2 0.0268(4) 0.0228(4) 0.0150(4) -0.0012(3) -0.0077(3) -0.0027(3)
Mo3 0.0244(4) 0.0300(4) 0.0167(4) -0.0059(3) -0.0082(3) -0.0024(3)
Mo4 0.0232(4) 0.0217(4) 0.0152(4) -0.0025(3) -0.0075(3) -0.0014(3)
B1 0.026(5) 0.026(5) 0.020(5) -0.006(4) -0.007(4) -0.002(4)
B2 0.034(6) 0.019(5) 0.022(5) -0.008(4) -0.007(4) 0.004(4)
B3 0.033(6) 0.030(5) 0.018(5) -0.002(4) -0.010(4) -0.003(4)
B4 0.025(5) 0.035(6) 0.021(5) -0.001(4) -0.011(4) -0.001(4)
B5 0.025(5) 0.029(5) 0.026(5) -0.006(4) -0.004(4) -0.003(4)
B6 0.028(5) 0.021(5) 0.023(5) -0.001(4) -0.003(4) -0.003(4)
B7 0.037(6) 0.024(5) 0.020(5) 0.000(4) -0.016(4) 0.000(4)

loop_
_atom_type_symbol
_atom_type_description
_atom_type_scat_dispersion_real
_atom_type_scat_dispersion_imag
_atom_type_scat_source
C C 0.0033 0.0016 'International Tables Vol C Tables 4.2.6.8 and 6.1.1.4'
H H 0.0000 0.0000 'International Tables Vol C Tables 4.2.6.8 and 6.1.1.4'
Mo Mo -1.6832 0.6857 'International Tables Vol C Tables 4.2.6.8 and 6.1.1.4'
B B 0.0013 0.0007 'International Tables Vol C Tables 4.2.6.8 and 6.1.1.4'

loop_
_geom_angle_atom_site_label_1
_geom_angle_atom_site_label_2
_geom_angle_atom_site_label_3
_geom_angle
C2 C1 C5 108.0(9)
C2 C1 C6 123.8(10)
C5 C1 C6 127.2(10)
C2 C1 Mo1 73.8(5)
C5 C1 Mo1 72.4(5)
C6 C1 Mo1 128.6(7)
C1 C2 C3 108.6(9)
C1 C2 C7 124.0(9)
C3 C2 C7 126.3(10)
C1 C2 Mo1 71.8(6)
C3 C2 Mo1 74.1(5)
C7 C2 Mo1 129.5(7)
C4 C3 C2 106.7(9)
C4 C3 C8 127.4(9)
C2 C3 C8 125.9(9)
C4 C3 Mo1 71.8(5)
C2 C3 Mo1 71.4(5)
C8 C3 Mo1 124.4(6)
C5 C4 C3 108.7(8)
C5 C4 C9 124.6(9)
C3 C4 C9 125.8(9)
C5 C4 Mo1 71.4(5)
C3 C4 Mo1 73.9(5)
C9 C4 Mo1 129.0(6)
C4 C5 C1 108.1(9)
C4 C5 C10 123.6(9)
C1 C5 C10 127.7(10)
C4 C5 Mo1 74.3(5)
C1 C5 Mo1 72.7(5)
C10 C5 Mo1 126.2(7)
C1 C6 H6A 109.5
C1 C6 H6B 109.5
H6A C6 H6B 109.5
C1 C6 H6C 109.5
H6A C6 H6C 109.5
H6B C6 H6C 109.5
C2 C7 H7A 109.5
C2 C7 H7B 109.5
H7A C7 H7B 109.5
C2 C7 H7C 109.5
H7A C7 H7C 109.5
H7B C7 H7C 109.5
C3 C8 H8A 109.5
C3 C8 H8B 109.5
H8A C8 H8B 109.5
C3 C8 H8C 109.5
H8A C8 H8C 109.5
H8B C8 H8C 109.5
C4 C9 H9A 109.5
C4 C9 H9B 109.5
H9A C9 H9B 109.5
C4 C9 H9C 109.5
H9A C9 H9C 109.5
H9B C9 H9C 109.5
C5 C10 H10A 109.5
C5 C10 H10B 109.5
H10A C10 H10B 109.5
C5 C10 H10C 109.5
H10A C10 H10C 109.5
H10B C10 H10C 109.5
C12 C11 C15 106.6(9)
C12 C11 C16 128.4(10)
C15 C11 C16 124.6(10)
C12 C11 Mo2 70.1(5)
C15 C11 Mo2 71.6(5)
C16 C11 Mo2 129.3(7)
C13 C12 C11 108.4(9)
C13 C12 C17 126.1(10)
C11 C12 C17 125.1(10)
C13 C12 Mo2 72.8(5)
C11 C12 Mo2 75.7(5)
C17 C12 Mo2 123.5(7)
C12 C13 C14 108.9(8)
C12 C13 C18 126.9(10)
C14 C13 C18 122.6(10)
C12 C13 Mo2 72.9(5)
C14 C13 Mo2 72.6(5)
C18 C13 Mo2 132.0(7)
C15 C14 C13 106.9(9)
C15 C14 C19 127.1(10)
C13 C14 C19 125.1(10)
C15 C14 Mo2 74.4(5)
C13 C14 Mo2 72.7(5)
C19 C14 Mo2 126.7(7)
C14 C15 C11 109.1(8)
C14 C15 C20 127.6(11)
C11 C15 C20 122.8(11)
C14 C15 Mo2 71.4(5)
C11 C15 Mo2 74.4(5)
C20 C15 Mo2 127.3(7)
C11 C16 H16A 109.5
C11 C16 H16B 109.5
H16A C16 H16B 109.5
C11 C16 H16C 109.5
H16A C16 H16C 109.5
H16B C16 H16C 109.5
C12 C17 H17A 109.5
C12 C17 H17B 109.5
H17A C17 H17B 109.5
C12 C17 H17C 109.5
H17A C17 H17C 109.5
H17B C17 H17C 109.5
C13 C18 H18A 109.5
C13 C18 H18B 109.5
H18A C18 H18B 109.5
C13 C18 H18C 109.5
H18A C18 H18C 109.5
H18B C18 H18C 109.5
C14 C19 H19A 109.5
C14 C19 H19B 109.5
H19A C19 H19B 109.5
C14 C19 H19C 109.5
H19A C19 H19C 109.5
H19B C19 H19C 109.5
C15 C20 H20A 109.5
C15 C20 H20B 109.5
H20A C20 H20B 109.5
C15 C20 H20C 109.5
H20A C20 H20C 109.5
H20B C20 H20C 109.5
C22 C21 C25 109.2(9)
C22 C21 C26 127.5(9)
C25 C21 C26 122.8(10)
C22 C21 Mo3 71.5(5)
C25 C21 Mo3 74.5(5)
C26 C21 Mo3 126.8(7)
C21 C22 C23 108.0(9)
C21 C22 C27 125.3(10)
C23 C22 C27 125.9(10)
C21 C22 Mo3 74.4(5)
C23 C22 Mo3 73.1(5)
C27 C22 Mo3 126.6(7)
C24 C23 C22 108.4(9)
C24 C23 C28 123.2(11)
C22 C23 C28 126.5(11)
C24 C23 Mo3 73.1(6)
C22 C23 Mo3 72.3(5)
C28 C23 Mo3 133.1(8)
C23 C24 C25 108.0(9)
C23 C24 C29 125.0(11)
C25 C24 C29 126.3(10)
C23 C24 Mo3 72.7(6)
C25 C24 Mo3 74.8(5)
C29 C24 Mo3 125.7(7)
C21 C25 C24 106.3(9)
C21 C25 C30 125.2(10)
C24 C25 C30 127.8(10)
C21 C25 Mo3 71.6(5)
C24 C25 Mo3 70.4(5)
C30 C25 Mo3 129.7(7)
C21 C26 H26A 109.5
C21 C26 H26B 109.5
H26A C26 H26B 109.5
C21 C26 H26C 109.5
H26A C26 H26C 109.5
H26B C26 H26C 109.5
C22 C27 H27A 109.5
C22 C27 H27B 109.5
H27A C27 H27B 109.5
C22 C27 H27C 109.5
H27A C27 H27C 109.5
H27B C27 H27C 109.5
C23 C28 H28A 109.5
C23 C28 H28B 109.5
H28A C28 H28B 109.5
C23 C28 H28C 109.5
H28A C28 H28C 109.5
H28B C28 H28C 109.5
C24 C29 H29A 109.5
C24 C29 H29B 109.5
H29A C29 H29B 109.5
C24 C29 H29C 109.5
H29A C29 H29C 109.5
H29B C29 H29C 109.5
C25 C30 H30A 109.5
C25 C30 H30B 109.5
H30A C30 H30B 109.5
C25 C30 H30C 109.5
H30A C30 H30C 109.5
H30B C30 H30C 109.5
C35 C31 C32 109.8(8)
C35 C31 C36 126.6(9)
C32 C31 C36 123.0(9)
C35 C31 Mo4 74.3(5)
C32 C31 Mo4 71.8(4)
C36 C31 Mo4 127.4(6)
C33 C32 C31 107.7(8)
C33 C32 C37 128.8(9)
C31 C32 C37 122.9(9)
C33 C32 Mo4 72.9(5)
C31 C32 Mo4 73.6(5)
C37 C32 Mo4 126.5(6)
C32 C33 C34 107.7(8)
C32 C33 C38 128.4(10)
C34 C33 C38 123.0(9)
C32 C33 Mo4 72.6(5)
C34 C33 Mo4 73.6(5)
C38 C33 Mo4 127.9(6)
C35 C34 C33 107.7(8)
C35 C34 C39 128.2(9)
C33 C34 C39 122.6(9)
C35 C34 Mo4 73.6(5)
C33 C34 Mo4 71.1(5)
C39 C34 Mo4 131.9(6)
C31 C35 C34 107.1(8)
C31 C35 C40 127.6(9)
C34 C35 C40 125.2(9)
C31 C35 Mo4 71.8(5)
C34 C35 Mo4 72.1(5)
C40 C35 Mo4 124.1(6)
C31 C36 H36A 109.5
C31 C36 H36B 109.5
H36A C36 H36B 109.5
C31 C36 H36C 109.5
H36A C36 H36C 109.5
H36B C36 H36C 109.5
C32 C37 H37A 109.5
C32 C37 H37B 109.5
H37A C37 H37B 109.5
C32 C37 H37C 109.5
H37A C37 H37C 109.5
H37B C37 H37C 109.5
C33 C38 H38A 109.5
C33 C38 H38B 109.5
H38A C38 H38B 109.5
C33 C38 H38C 109.5
H38A C38 H38C 109.5
H38B C38 H38C 109.5
C34 C39 H39A 109.5
C34 C39 H39B 109.5
H39A C39 H39B 109.5
C34 C39 H39C 109.5
H39A C39 H39C 109.5
H39B C39 H39C 109.5
C35 C40 H40A 109.5
C35 C40 H40B 109.5
H40A C40 H40B 109.5
C35 C40 H40C 109.5
H40A C40 H40C 109.5
H40B C40 H40C 109.5
B2 Mo1 B7 95.1(4)
B2 Mo1 B1 49.0(4)
B7 Mo1 B1 123.4(4)
B2 Mo1 B3 47.1(3)
B7 Mo1 B3 47.9(4)
B1 Mo1 B3 85.1(3)
B2 Mo1 B6 121.7(3)
B7 Mo1 B6 47.9(4)
B1 Mo1 B6 109.0(3)
B3 Mo1 B6 84.0(4)
B2 Mo1 C5 137.6(3)
B7 Mo1 C5 107.3(4)
B1 Mo1 C5 128.9(3)
B3 Mo1 C5 140.6(3)
B6 Mo1 C5 99.6(3)
B2 Mo1 C1 108.1(4)
B7 Mo1 C1 138.7(3)
B1 Mo1 C1 97.2(3)
B3 Mo1 C1 141.8(4)
B6 Mo1 C1 129.7(4)
C5 Mo1 C1 34.8(3)
B2 Mo1 C2 80.3(3)
B7 Mo1 C2 125.1(4)
B1 Mo1 C2 94.2(3)
B3 Mo1 C2 107.5(4)
B6 Mo1 C2 155.1(3)
C5 Mo1 C2 57.4(3)
C1 Mo1 C2 34.4(4)
B2 Mo1 C4 121.0(4)
B7 Mo1 C4 81.6(3)
B1 Mo1 C4 150.8(3)
B3 Mo1 C4 106.3(3)
B6 Mo1 C4 99.0(3)
C5 Mo1 C4 34.3(3)
C1 Mo1 C4 57.2(3)
C2 Mo1 C4 57.0(3)
B2 Mo1 C3 87.5(3)
B7 Mo1 C3 91.1(3)
B1 Mo1 C3 122.2(3)
B3 Mo1 C3 89.2(3)
B6 Mo1 C3 127.4(3)
C5 Mo1 C3 57.3(3)
C1 Mo1 C3 57.3(3)
C2 Mo1 C3 34.4(3)
C4 Mo1 C3 34.3(3)
B2 Mo1 Mo3 94.7(3)
B7 Mo1 Mo3 95.3(3)
B1 Mo1 Mo3 55.9(3)
B3 Mo1 Mo3 97.1(3)
B6 Mo1 Mo3 56.6(2)
C5 Mo1 Mo3 117.7(3)
C1 Mo1 Mo3 115.7(2)
C2 Mo1 Mo3 139.5(2)
C4 Mo1 Mo3 144.3(2)
C3 Mo1 Mo3 173.0(2)
B2 Mo1 Mo2 42.0(2)
B7 Mo1 Mo2 80.8(3)
B1 Mo1 Mo2 42.7(2)
B3 Mo1 Mo2 47.6(2)
B6 Mo1 Mo2 83.4(2)
C5 Mo1 Mo2 171.3(2)
C1 Mo1 Mo2 138.4(2)
C2 Mo1 Mo2 120.8(2)
C4 Mo1 Mo2 153.7(2)
C3 Mo1 Mo2 126.9(2)
Mo3 Mo1 Mo2 57.21(2)
B2 Mo2 B1 49.3(4)
B2 Mo2 B4 131.4(4)
B1 Mo2 B4 100.5(4)
B2 Mo2 C14 135.6(4)
B1 Mo2 C14 120.9(3)
B4 Mo2 C14 91.1(3)
B2 Mo2 B3 46.1(3)
B1 Mo2 B3 84.5(3)
B4 Mo2 B3 104.1(4)
C14 Mo2 B3 147.9(4)
B2 Mo2 C13 120.1(4)
B1 Mo2 C13 142.2(3)
B4 Mo2 C13 106.4(4)
C14 Mo2 C13 34.7(3)
B3 Mo2 C13 113.2(3)
B2 Mo2 C12 86.3(4)
B1 Mo2 C12 115.5(4)
B4 Mo2 C12 140.6(4)
C14 Mo2 C12 57.7(3)
B3 Mo2 C12 95.0(3)
C13 Mo2 C12 34.3(4)
B2 Mo2 C15 105.9(4)
B1 Mo2 C15 89.2(4)
B4 Mo2 C15 111.2(4)
C14 Mo2 C15 34.2(4)
B3 Mo2 C15 144.7(4)
C13 Mo2 C15 56.6(3)
C12 Mo2 C15 56.9(3)
B2 Mo2 C11 78.5(4)
B1 Mo2 C11 86.3(3)
B4 Mo2 C11 145.0(3)
C14 Mo2 C11 57.2(3)
B3 Mo2 C11 110.7(4)
C13 Mo2 C11 56.6(3)
C12 Mo2 C11 34.2(3)
C15 Mo2 C11 34.1(4)
B2 Mo2 Mo4 97.2(3)
B1 Mo2 Mo4 109.1(3)
B4 Mo2 Mo4 52.5(2)
C14 Mo2 Mo4 122.9(2)
B3 Mo2 Mo4 54.7(3)
C13 Mo2 Mo4 108.2(2)
C12 Mo2 Mo4 122.4(2)
C15 Mo2 Mo4 156.6(3)
C11 Mo2 Mo4 155.7(2)
B2 Mo2 Mo3 89.1(3)
B1 Mo2 Mo3 52.9(3)
B4 Mo2 Mo3 48.2(3)
C14 Mo2 Mo3 119.7(2)
B3 Mo2 Mo3 90.8(3)
C13 Mo2 Mo3 150.3(2)
C12 Mo2 Mo3 166.5(2)
C15 Mo2 Mo3 112.7(2)
C11 Mo2 Mo3 132.4(2)
Mo4 Mo2 Mo3 70.74(3)
B2 Mo2 Mo1 41.5(3)
B1 Mo2 Mo1 43.8(2)
B4 Mo2 Mo1 89.9(3)
C14 Mo2 Mo1 164.4(2)
B3 Mo2 Mo1 46.0(2)
C13 Mo2 Mo1 157.3(2)
C12 Mo2 Mo1 126.9(3)
C15 Mo2 Mo1 132.2(3)
C11 Mo2 Mo1 116.7(2)
Mo4 Mo2 Mo1 69.15(2)
Mo3 Mo2 Mo1 51.74(2)
B4 Mo3 B5 49.4(4)
B4 Mo3 B1 101.6(4)
B5 Mo3 B1 132.0(4)
B4 Mo3 C22 122.0(3)
B5 Mo3 C22 135.5(4)
B1 Mo3 C22 91.1(3)
B4 Mo3 B6 84.6(3)
B5 Mo3 B6 46.0(3)
B1 Mo3 B6 104.1(3)
C22 Mo3 B6 146.3(4)
B4 Mo3 C23 140.9(4)
B5 Mo3 C23 117.8(4)
B1 Mo3 C23 107.7(4)
C22 Mo3 C23 34.5(4)
B6 Mo3 C23 111.8(4)
B4 Mo3 C24 112.8(4)
B5 Mo3 C24 84.5(4)
B1 Mo3 C24 142.0(3)
C22 Mo3 C24 57.4(3)
B6 Mo3 C24 95.1(3)
C23 Mo3 C24 34.2(4)
B4 Mo3 C21 89.5(3)
B5 Mo3 C21 107.5(4)
B1 Mo3 C21 109.6(3)
C22 Mo3 C21 34.1(3)
B6 Mo3 C21 146.3(3)
C23 Mo3 C21 56.8(3)
C24 Mo3 C21 57.0(3)
B4 Mo3 C25 84.1(4)
B5 Mo3 C25 78.8(3)
B1 Mo3 C25 143.4(3)
C22 Mo3 C25 56.9(3)
B6 Mo3 C25 112.5(3)
C23 Mo3 C25 57.0(3)
C24 Mo3 C25 34.8(3)
C21 Mo3 C25 33.9(3)
B4 Mo3 Mo1 110.1(3)
B5 Mo3 Mo1 97.4(3)
B1 Mo3 Mo1 52.4(2)
C22 Mo3 Mo1 121.7(3)
B6 Mo3 Mo1 54.7(2)
C23 Mo3 Mo1 108.2(3)
C24 Mo3 Mo1 123.7(3)
C21 Mo3 Mo1 154.8(2)
C25 Mo3 Mo1 157.9(2)
B4 Mo3 Mo2 53.7(3)
B5 Mo3 Mo2 89.6(3)
B1 Mo3 Mo2 48.5(2)
C22 Mo3 Mo2 120.9(3)
B6 Mo3 Mo2 90.9(2)
C23 Mo3 Mo2 152.0(3)
C24 Mo3 Mo2 164.7(3)
C21 Mo3 Mo2 112.0(2)
C25 Mo3 Mo2 130.1(2)
Mo1 Mo3 Mo2 71.05(3)
B4 Mo3 Mo4 44.3(2)
B5 Mo3 Mo4 42.0(3)
B1 Mo3 Mo4 90.1(2)
C22 Mo3 Mo4 166.0(3)
B6 Mo3 Mo4 46.0(2)
C23 Mo3 Mo4 155.6(3)
C24 Mo3 Mo4 125.9(2)
C21 Mo3 Mo4 133.3(2)
C25 Mo3 Mo4 116.6(2)
Mo1 Mo3 Mo4 69.33(2)
Mo2 Mo3 Mo4 51.74(2)
B7 Mo4 B5 96.0(4)
B7 Mo4 B4 124.6(4)
B5 Mo4 B4 49.1(4)
B7 Mo4 B6 48.6(4)
B5 Mo4 B6 47.4(4)
B4 Mo4 B6 85.3(4)
B7 Mo4 B3 48.0(4)
B5 Mo4 B3 122.6(4)
B4 Mo4 B3 109.8(4)
B6 Mo4 B3 84.4(4)
B7 Mo4 C32 109.3(3)
B5 Mo4 C32 137.3(4)
B4 Mo4 C32 125.5(3)
B6 Mo4 C32 143.7(3)
B3 Mo4 C32 99.5(3)
B7 Mo4 C33 138.8(3)
B5 Mo4 C33 106.0(4)
B4 Mo4 C33 95.7(3)
B6 Mo4 C33 140.6(4)
B3 Mo4 C33 130.8(3)
C32 Mo4 C33 34.6(3)
B7 Mo4 C31 81.6(3)
B5 Mo4 C31 124.4(4)
B4 Mo4 C31 151.3(3)
B6 Mo4 C31 109.2(3)
B3 Mo4 C31 96.5(3)
C32 Mo4 C31 34.6(3)
C33 Mo4 C31 57.2(3)
B7 Mo4 C34 121.4(4)
B5 Mo4 C34 79.8(4)
B4 Mo4 C34 96.1(4)
B6 Mo4 C34 105.4(3)
B3 Mo4 C34 153.1(3)
C32 Mo4 C34 57.8(3)
C33 Mo4 C34 35.3(3)
C31 Mo4 C34 56.7(3)
B7 Mo4 C35 88.1(3)
B5 Mo4 C35 90.7(3)
B4 Mo4 C35 126.0(4)
B6 Mo4 C35 89.9(3)
B3 Mo4 C35 123.2(3)
C32 Mo4 C35 57.6(3)
C33 Mo4 C35 57.9(3)
C31 Mo4 C35 33.9(3)
C34 Mo4 C35 34.4(3)
B7 Mo4 Mo2 95.9(3)
B5 Mo4 Mo2 95.8(3)
B4 Mo4 Mo2 56.7(3)
B6 Mo4 Mo2 97.9(2)
B3 Mo4 Mo2 56.5(2)
C32 Mo4 Mo2 114.4(2)
C33 Mo4 Mo2 115.5(2)
C31 Mo4 Mo2 139.8(3)
C34 Mo4 Mo2 142.6(2)
C35 Mo4 Mo2 172.0(2)
B7 Mo4 Mo3 81.9(2)
B5 Mo4 Mo3 42.8(3)
B4 Mo4 Mo3 42.8(3)
B6 Mo4 Mo3 48.2(2)
B3 Mo4 Mo3 83.7(2)
C32 Mo4 Mo3 167.6(2)
C33 Mo4 Mo3 137.0(2)
C31 Mo4 Mo3 157.4(2)
C34 Mo4 Mo3 121.6(2)
C35 Mo4 Mo3 130.2(2)
Mo2 Mo4 Mo3 57.51(2)
B2 B1 Mo2 64.8(4)
B2 B1 Mo1 63.1(4)
Mo2 B1 Mo1 93.5(3)
B2 B1 Mo3 117.8(5)
Mo2 B1 Mo3 78.5(3)
Mo1 B1 Mo3 71.7(3)
B2 B1 H1 118(4)
Mo2 B1 H1 134(4)
Mo1 B1 H1 130(4)
Mo3 B1 H1 124(4)
B3 B2 B1 117.0(7)
B3 B2 Mo1 71.5(5)
B1 B2 Mo1 67.9(5)
B3 B2 Mo2 73.3(5)
B1 B2 Mo2 65.9(4)
Mo1 B2 Mo2 96.5(4)
B3 B2 H2 122(4)
B1 B2 H2 121(4)
Mo1 B2 H2 136(4)
Mo2 B2 H2 127(4)
B2 B3 B7 122.8(7)
B2 B3 Mo1 61.3(4)
B7 B3 Mo1 61.4(4)
B2 B3 Mo4 123.3(6)
B7 B3 Mo4 60.3(4)
Mo1 B3 Mo4 92.8(4)
B2 B3 Mo2 60.6(4)
B7 B3 Mo2 115.9(6)
Mo1 B3 Mo2 86.4(3)
Mo4 B3 Mo2 68.8(3)
B2 B3 H3 115(6)
B7 B3 H3 110(6)
Mo1 B3 H3 143(6)
Mo4 B3 H3 114(6)
Mo2 B3 H3 126(6)
B5 B4 Mo3 65.5(5)
B5 B4 Mo4 62.9(4)
Mo3 B4 Mo4 92.9(4)
B5 B4 Mo2 117.6(6)
Mo3 B4 Mo2 78.1(3)
Mo4 B4 Mo2 70.8(3)
B5 B4 H4 118(4)
Mo3 B4 H4 136(4)
Mo4 B4 H4 129(4)
Mo2 B4 H4 124(4)
B6 B5 B4 116.6(7)
B6 B5 Mo4 70.9(5)
B4 B5 Mo4 68.0(5)
B6 B5 Mo3 73.1(5)
B4 B5 Mo3 65.1(5)
Mo4 B5 Mo3 95.2(4)
B6 B5 H5 125(4)
B4 B5 H5 118(4)
Mo4 B5 H5 132(4)
Mo3 B5 H5 132(4)
B5 B6 B7 122.3(7)
B5 B6 Mo4 61.6(4)
B7 B6 Mo4 60.7(4)
B5 B6 Mo1 123.9(6)
B7 B6 Mo1 60.9(4)
Mo4 B6 Mo1 92.9(4)
B5 B6 Mo3 60.9(4)
B7 B6 Mo3 115.5(6)
Mo4 B6 Mo3 85.8(3)
Mo1 B6 Mo3 68.7(3)
B5 B6 H6 108(4)
B7 B6 H6 113(4)
Mo4 B6 H6 138(4)
Mo1 B6 H6 121(4)
Mo3 B6 H6 127(4)
B3 B7 B6 116.9(6)
B3 B7 Mo4 71.7(5)
B6 B7 Mo4 70.8(4)
B3 B7 Mo1 70.6(4)
B6 B7 Mo1 71.3(4)
Mo4 B7 Mo1 103.5(4)
B3 B7 H7 127(6)
B6 B7 H7 117(6)
Mo4 B7 H7 129(6)
Mo1 B7 H7 127(6)

loop_
_geom_bond_atom_site_label_1
_geom_bond_atom_site_label_2
_geom_bond_distance
C1 C2 1.409(15)
C1 C5 1.419(14)
C1 C6 1.508(14)
C1 Mo1 2.372(9)
C2 C3 1.430(13)
C2 C7 1.493(15)
C2 Mo1 2.397(10)
C3 C4 1.426(14)
C3 C8 1.489(14)
C3 Mo1 2.433(9)
C4 C5 1.408(14)
C4 C9 1.507(13)
C4 Mo1 2.406(8)
C5 C10 1.521(15)
C5 Mo1 2.368(9)
C6 H6A 0.9800
C6 H6B 0.9800
C6 H6C 0.9800
C7 H7A 0.9800
C7 H7B 0.9800
C7 H7C 0.9800
C8 H8A 0.9800
C8 H8B 0.9800
C8 H8C 0.9800
C9 H9A 0.9800
C9 H9B 0.9800
C9 H9C 0.9800
C10 H10A 0.9800
C10 H10B 0.9800
C10 H10C 0.9800
C11 C12 1.419(13)
C11 C15 1.422(15)
C11 C16 1.469(14)
C11 Mo2 2.446(9)
C12 C13 1.399(15)
C12 C17 1.517(15)
C12 Mo2 2.373(9)
C13 C14 1.413(14)
C13 C18 1.498(14)
C13 Mo2 2.373(8)
C14 C15 1.408(15)
C14 C19 1.485(15)
C14 Mo2 2.372(9)
C15 C20 1.509(13)
C15 Mo2 2.410(9)
C16 H16A 0.9800
C16 H16B 0.9800
C16 H16C 0.9800
C17 H17A 0.9800
C17 H17B 0.9800
C17 H17C 0.9800
C18 H18A 0.9800
C18 H18B 0.9800
C18 H18C 0.9800
C19 H19A 0.9800
C19 H19B 0.9800
C19 H19C 0.9800
C20 H20A 0.9800
C20 H20B 0.9800
C20 H20C 0.9800
C21 C22 1.406(14)
C21 C25 1.417(14)
C21 C26 1.531(15)
C21 Mo3 2.413(8)
C22 C23 1.414(15)
C22 C27 1.504(14)
C22 Mo3 2.376(8)
C23 C24 1.407(15)
C23 C28 1.494(16)
C23 Mo3 2.386(9)
C24 C25 1.448(15)
C24 C29 1.490(15)
C24 Mo3 2.392(10)
C25 C30 1.486(14)
C25 Mo3 2.450(9)
C26 H26A 0.9800
C26 H26B 0.9800
C26 H26C 0.9800
C27 H27A 0.9800
C27 H27B 0.9800
C27 H27C 0.9800
C28 H28A 0.9800
C28 H28B 0.9800
C28 H28C 0.9800
C29 H29A 0.9800
C29 H29B 0.9800
C29 H29C 0.9800
C30 H30A 0.9800
C30 H30B 0.9800
C30 H30C 0.9800
C31 C35 1.403(14)
C31 C32 1.416(13)
C31 C36 1.516(13)
C31 Mo4 2.390(8)
C32 C33 1.407(13)
C32 C37 1.491(13)
C32 Mo4 2.366(8)
C33 C34 1.446(14)
C33 C38 1.502(13)
C33 Mo4 2.370(8)
C34 C35 1.426(13)
C34 C39 1.495(14)
C34 Mo4 2.403(9)
C35 C40 1.488(14)
C35 Mo4 2.422(8)
C36 H36A 0.9800
C36 H36B 0.9800
C36 H36C 0.9800
C37 H37A 0.9800
C37 H37B 0.9800
C37 H37C 0.9800
C38 H38A 0.9800
C38 H38B 0.9800
C38 H38C 0.9800
C39 H39A 0.9800
C39 H39B 0.9800
C39 H39C 0.9800
C40 H40A 0.9800
C40 H40B 0.9800
C40 H40C 0.9800
Mo1 B2 2.136(11)
Mo1 B7 2.149(9)
Mo1 B1 2.220(9)
Mo1 B3 2.309(10)
Mo1 B6 2.330(10)
Mo1 Mo3 2.6599(10)
Mo1 Mo2 3.2038(10)
Mo2 B2 2.158(9)
Mo2 B1 2.177(9)
Mo2 B4 2.347(11)
Mo2 B3 2.372(9)
Mo2 Mo4 2.6508(9)
Mo2 Mo3 2.8475(10)
Mo3 B4 2.169(10)
Mo3 B5 2.175(10)
Mo3 B1 2.319(10)
Mo3 B6 2.382(9)
Mo3 Mo4 3.1869(9)
Mo4 B7 2.122(10)
Mo4 B5 2.139(10)
Mo4 B4 2.227(9)
Mo4 B6 2.298(10)
Mo4 B3 2.321(11)
B1 B2 1.808(13)
B1 H1 1.203(10)
B2 B3 1.784(13)
B2 H2 1.196(10)
B3 B7 1.817(15)
B3 H3 1.200(10)
B4 B5 1.815(14)
B4 H4 1.208(10)
B5 B6 1.790(14)
B5 H5 1.199(10)
B6 B7 1.825(14)
B6 H6 1.199(10)
B7 H7 1.201(10)

loop_
_geom_torsion_atom_site_label_1
_geom_torsion_atom_site_label_2
_geom_torsion_atom_site_label_3
_geom_torsion_atom_site_label_4
_geom_torsion
C5 C1 C2 C3 0.7(10)
C6 C1 C2 C3 -168.5(9)
Mo1 C1 C2 C3 65.5(6)
C5 C1 C2 C7 169.3(9)
C6 C1 C2 C7 0.1(15)
Mo1 C1 C2 C7 -125.8(9)
C5 C1 C2 Mo1 -64.9(6)
C6 C1 C2 Mo1 126.0(9)
C1 C2 C3 C4 -0.4(10)
C7 C2 C3 C4 -168.7(9)
Mo1 C2 C3 C4 63.6(6)
C1 C2 C3 C8 176.5(9)
C7 C2 C3 C8 8.2(15)
Mo1 C2 C3 C8 -119.5(9)
C1 C2 C3 Mo1 -64.0(6)
C7 C2 C3 Mo1 127.7(10)
C2 C3 C4 C5 0.0(10)
C8 C3 C4 C5 -176.9(9)
Mo1 C3 C4 C5 63.4(6)
C2 C3 C4 C9 169.8(8)
C8 C3 C4 C9 -7.0(15)
Mo1 C3 C4 C9 -126.8(9)
C2 C3 C4 Mo1 -63.4(6)
C8 C3 C4 Mo1 119.8(9)
C3 C4 C5 C1 0.4(10)
C9 C4 C5 C1 -169.6(9)
Mo1 C4 C5 C1 65.4(6)
C3 C4 C5 C10 171.7(9)
C9 C4 C5 C10 1.7(15)
Mo1 C4 C5 C10 -123.3(9)
C3 C4 C5 Mo1 -65.0(6)
C9 C4 C5 Mo1 125.0(9)
C2 C1 C5 C4 -0.7(10)
C6 C1 C5 C4 168.0(9)
Mo1 C1 C5 C4 -66.5(6)
C2 C1 C5 C10 -171.5(9)
C6 C1 C5 C10 -2.8(16)
Mo1 C1 C5 C10 122.7(10)
C2 C1 C5 Mo1 65.8(6)
C6 C1 C5 Mo1 -125.6(10)
C15 C11 C12 C13 -3.4(10)
C16 C11 C12 C13 169.0(9)
Mo2 C11 C12 C13 -66.1(6)
C15 C11 C12 C17 -176.1(9)
C16 C11 C12 C17 -3.7(16)
Mo2 C11 C12 C17 121.2(10)
C15 C11 C12 Mo2 62.7(6)
C16 C11 C12 Mo2 -124.9(10)
C11 C12 C13 C14 3.8(10)
C17 C12 C13 C14 176.5(9)
Mo2 C12 C13 C14 -64.2(6)
C11 C12 C13 C18 -161.9(9)
C17 C12 C13 C18 10.7(16)
Mo2 C12 C13 C18 130.1(10)
C11 C12 C13 Mo2 68.0(7)
C17 C12 C13 Mo2 -119.3(10)
C12 C13 C14 C15 -2.7(10)
C18 C13 C14 C15 163.8(9)
Mo2 C13 C14 C15 -67.0(6)
C12 C13 C14 C19 -172.6(9)
C18 C13 C14 C19 -6.1(15)
Mo2 C13 C14 C19 123.1(10)
C12 C13 C14 Mo2 64.3(6)
C18 C13 C14 Mo2 -129.2(9)
C13 C14 C15 C11 0.6(11)
C19 C14 C15 C11 170.2(9)
Mo2 C14 C15 C11 -65.3(7)
C13 C14 C15 C20 -170.9(10)
C19 C14 C15 C20 -1.3(17)
Mo2 C14 C15 C20 123.2(11)
C13 C14 C15 Mo2 65.9(6)
C19 C14 C15 Mo2 -124.5(10)
C12 C11 C15 C14 1.7(10)
C16 C11 C15 C14 -171.1(9)
Mo2 C11 C15 C14 63.4(7)
C12 C11 C15 C20 173.7(9)
C16 C11 C15 C20 0.9(15)
Mo2 C11 C15 C20 -124.6(10)
C12 C11 C15 Mo2 -61.7(6)
C16 C11 C15 Mo2 125.5(10)
C25 C21 C22 C23 0.5(10)
C26 C21 C22 C23 -171.4(9)
Mo3 C21 C22 C23 66.0(6)
C25 C21 C22 C27 170.4(9)
C26 C21 C22 C27 -1.4(16)
Mo3 C21 C22 C27 -124.1(10)
C25 C21 C22 Mo3 -65.5(6)
C26 C21 C22 Mo3 122.7(10)
C21 C22 C23 C24 -2.1(10)
C27 C22 C23 C24 -171.9(9)
Mo3 C22 C23 C24 64.7(7)
C21 C22 C23 C28 162.3(10)
C27 C22 C23 C28 -7.6(17)
Mo3 C22 C23 C28 -130.9(11)
C21 C22 C23 Mo3 -66.8(6)
C27 C22 C23 Mo3 123.4(10)
C22 C23 C24 C25 2.9(10)
C28 C23 C24 C25 -162.1(9)
Mo3 C23 C24 C25 67.1(6)
C22 C23 C24 C29 174.0(9)
C28 C23 C24 C29 9.0(16)
Mo3 C23 C24 C29 -121.8(10)
C22 C23 C24 Mo3 -64.2(6)
C28 C23 C24 Mo3 130.8(10)
C22 C21 C25 C24 1.3(10)
C26 C21 C25 C24 173.6(9)
Mo3 C21 C25 C24 -62.3(6)
C22 C21 C25 C30 -170.4(9)
C26 C21 C25 C30 1.9(15)
Mo3 C21 C25 C30 126.0(9)
C22 C21 C25 Mo3 63.5(6)
C26 C21 C25 Mo3 -124.2(9)
C23 C24 C25 C21 -2.6(10)
C29 C24 C25 C21 -173.6(9)
Mo3 C24 C25 C21 63.1(6)
C23 C24 C25 C30 168.8(9)
C29 C24 C25 C30 -2.2(16)
Mo3 C24 C25 C30 -125.5(9)
C23 C24 C25 Mo3 -65.6(7)
C29 C24 C25 Mo3 123.4(10)
C35 C31 C32 C33 0.3(9)
C36 C31 C32 C33 -171.3(7)
Mo4 C31 C32 C33 65.4(6)
C35 C31 C32 C37 171.7(8)
C36 C31 C32 C37 0.0(12)
Mo4 C31 C32 C37 -123.2(8)
C35 C31 C32 Mo4 -65.1(6)
C36 C31 C32 Mo4 123.3(8)
C31 C32 C33 C34 -0.1(9)
C37 C32 C33 C34 -170.8(8)
Mo4 C32 C33 C34 65.8(6)
C31 C32 C33 C38 169.1(9)
C37 C32 C33 C38 -1.6(15)
Mo4 C32 C33 C38 -125.0(9)
C31 C32 C33 Mo4 -65.9(5)
C37 C32 C33 Mo4 123.4(9)
C32 C33 C34 C35 -0.1(9)
C38 C33 C34 C35 -170.1(8)
Mo4 C33 C34 C35 65.0(6)
C32 C33 C34 C39 166.6(8)
C38 C33 C34 C39 -3.3(13)
Mo4 C33 C34 C39 -128.3(8)
C32 C33 C34 Mo4 -65.1(6)
C38 C33 C34 Mo4 124.9(8)
C32 C31 C35 C34 -0.4(9)
C36 C31 C35 C34 170.9(8)
Mo4 C31 C35 C34 -63.8(6)
C32 C31 C35 C40 -177.1(8)
C36 C31 C35 C40 -5.9(14)
Mo4 C31 C35 C40 119.4(9)
C32 C31 C35 Mo4 63.5(5)
C36 C31 C35 Mo4 -125.3(8)
C33 C34 C35 C31 0.3(9)
C39 C34 C35 C31 -165.5(8)
Mo4 C34 C35 C31 63.7(5)
C33 C34 C35 C40 177.2(8)
C39 C34 C35 C40 11.4(14)
Mo4 C34 C35 C40 -119.5(8)
C33 C34 C35 Mo4 -63.4(6)
C39 C34 C35 Mo4 130.9(9)
C4 C5 Mo1 B2 75.5(7)
C1 C5 Mo1 B2 -39.7(8)
C10 C5 Mo1 B2 -164.1(8)
C4 C5 Mo1 B7 -43.2(7)
C1 C5 Mo1 B7 -158.3(6)
C10 C5 Mo1 B7 77.3(10)
C4 C5 Mo1 B1 144.0(6)
C1 C5 Mo1 B1 28.8(8)
C10 C5 Mo1 B1 -95.6(9)
C4 C5 Mo1 B3 0.4(9)
C1 C5 Mo1 B3 -114.8(7)
C10 C5 Mo1 B3 120.8(9)
C4 C5 Mo1 B6 -91.9(6)
C1 C5 Mo1 B6 153.0(6)
C10 C5 Mo1 B6 28.6(9)
C4 C5 Mo1 C1 115.1(9)
C10 C5 Mo1 C1 -124.4(12)
C4 C5 Mo1 C2 77.9(6)
C1 C5 Mo1 C2 -37.2(6)
C10 C5 Mo1 C2 -161.7(10)
C1 C5 Mo1 C4 -115.1(9)
C10 C5 Mo1 C4 120.4(11)
C4 C5 Mo1 C3 36.7(5)
C1 C5 Mo1 C3 -78.4(6)
C10 C5 Mo1 C3 157.1(10)
C4 C5 Mo1 Mo3 -149.0(5)
C1 C5 Mo1 Mo3 95.9(6)
C10 C5 Mo1 Mo3 -28.6(10)
C4 C5 Mo1 Mo2 158.3(13)
C1 C5 Mo1 Mo2 43.1(19)
C10 C5 Mo1 Mo2 -81.3(19)
C2 C1 Mo1 B2 37.7(6)
C5 C1 Mo1 B2 153.1(6)
C6 C1 Mo1 B2 -82.9(11)
C2 C1 Mo1 B7 -83.1(8)
C5 C1 Mo1 B7 32.3(9)
C6 C1 Mo1 B7 156.3(9)
C2 C1 Mo1 B1 86.8(6)
C5 C1 Mo1 B1 -157.8(6)
C6 C1 Mo1 B1 -33.8(11)
C2 C1 Mo1 B3 -4.3(8)
C5 C1 Mo1 B3 111.1(7)
C6 C1 Mo1 B3 -124.9(10)
C2 C1 Mo1 B6 -151.0(5)
C5 C1 Mo1 B6 -35.6(8)
C6 C1 Mo1 B6 88.4(11)
C2 C1 Mo1 C5 -115.4(8)
C6 C1 Mo1 C5 124.0(13)
C5 C1 Mo1 C2 115.4(8)
C6 C1 Mo1 C2 -120.6(12)
C2 C1 Mo1 C4 -78.1(6)
C5 C1 Mo1 C4 37.3(6)
C6 C1 Mo1 C4 161.3(12)
C2 C1 Mo1 C3 -37.1(5)
C5 C1 Mo1 C3 78.4(6)
C6 C1 Mo1 C3 -157.7(12)
C2 C1 Mo1 Mo3 142.3(5)
C5 C1 Mo1 Mo3 -102.3(6)
C6 C1 Mo1 Mo3 21.7(11)
C2 C1 Mo1 Mo2 73.6(6)
C5 C1 Mo1 Mo2 -171.0(4)
C6 C1 Mo1 Mo2 -47.0(12)
C1 C2 Mo1 B2 -143.9(6)
C3 C2 Mo1 B2 99.9(6)
C7 C2 Mo1 B2 -24.4(10)
C1 C2 Mo1 B7 126.8(6)
C3 C2 Mo1 B7 10.5(8)
C7 C2 Mo1 B7 -113.7(10)
C1 C2 Mo1 B1 -96.7(6)
C3 C2 Mo1 B1 147.1(6)
C7 C2 Mo1 B1 22.8(10)
C1 C2 Mo1 B3 177.2(5)
C3 C2 Mo1 B3 61.0(6)
C7 C2 Mo1 B3 -63.3(10)
C1 C2 Mo1 B6 62.4(10)
C3 C2 Mo1 B6 -53.8(11)
C7 C2 Mo1 B6 -178.1(9)
C1 C2 Mo1 C5 37.8(5)
C3 C2 Mo1 C5 -78.4(6)
C7 C2 Mo1 C5 157.3(11)
C3 C2 Mo1 C1 -116.2(8)
C7 C2 Mo1 C1 119.5(12)
C1 C2 Mo1 C4 78.9(6)
C3 C2 Mo1 C4 -37.4(6)
C7 C2 Mo1 C4 -161.6(11)
C1 C2 Mo1 C3 116.2(8)
C7 C2 Mo1 C3 -124.3(12)
C1 C2 Mo1 Mo3 -58.0(7)
C3 C2 Mo1 Mo3 -174.3(4)
C7 C2 Mo1 Mo3 61.5(11)
C1 C2 Mo1 Mo2 -132.2(5)
C3 C2 Mo1 Mo2 111.6(5)
C7 C2 Mo1 Mo2 -12.7(11)
C5 C4 Mo1 B2 -130.4(6)
C3 C4 Mo1 B2 -13.7(7)
C9 C4 Mo1 B2 109.6(9)
C5 C4 Mo1 B7 138.7(6)
C3 C4 Mo1 B7 -104.6(6)
C9 C4 Mo1 B7 18.8(10)
C5 C4 Mo1 B1 -70.0(9)
C3 C4 Mo1 B1 46.7(10)
C9 C4 Mo1 B1 170.1(8)
C5 C4 Mo1 B3 -179.8(6)
C3 C4 Mo1 B3 -63.1(6)
C9 C4 Mo1 B3 60.3(10)
C5 C4 Mo1 B6 93.9(6)
C3 C4 Mo1 B6 -149.4(6)
C9 C4 Mo1 B6 -26.0(10)
C3 C4 Mo1 C5 116.7(8)
C9 C4 Mo1 C5 -119.9(12)
C5 C4 Mo1 C1 -37.9(6)
C3 C4 Mo1 C1 78.7(6)
C9 C4 Mo1 C1 -157.9(11)
C5 C4 Mo1 C2 -79.1(6)
C3 C4 Mo1 C2 37.5(6)
C9 C4 Mo1 C2 160.9(11)
C5 C4 Mo1 C3 -116.7(8)
C9 C4 Mo1 C3 123.4(12)
C5 C4 Mo1 Mo3 51.4(7)
C3 C4 Mo1 Mo3 168.0(4)
C9 C4 Mo1 Mo3 -68.6(11)
C5 C4 Mo1 Mo2 -172.7(4)
C3 C4 Mo1 Mo2 -56.0(8)
C9 C4 Mo1 Mo2 67.3(12)
C4 C3 Mo1 B2 168.2(6)
C2 C3 Mo1 B2 -76.4(6)
C8 C3 Mo1 B2 44.9(9)
C4 C3 Mo1 B7 73.2(6)
C2 C3 Mo1 B7 -171.4(6)
C8 C3 Mo1 B7 -50.1(9)
C4 C3 Mo1 B1 -155.2(5)
C2 C3 Mo1 B1 -39.8(7)
C8 C3 Mo1 B1 81.5(9)
C4 C3 Mo1 B3 121.1(6)
C2 C3 Mo1 B3 -123.5(6)
C8 C3 Mo1 B3 -2.2(9)
C4 C3 Mo1 B6 39.3(7)
C2 C3 Mo1 B6 154.7(6)
C8 C3 Mo1 B6 -84.0(9)
C4 C3 Mo1 C5 -36.7(5)
C2 C3 Mo1 C5 78.6(6)
C8 C3 Mo1 C5 -160.1(10)
C4 C3 Mo1 C1 -78.4(6)
C2 C3 Mo1 C1 37.0(6)
C8 C3 Mo1 C1 158.3(10)
C4 C3 Mo1 C2 -115.4(8)
C8 C3 Mo1 C2 121.3(11)
C2 C3 Mo1 C4 115.4(8)
C8 C3 Mo1 C4 -123.3(11)
C4 C3 Mo1 Mo3 -83(2)
C2 C3 Mo1 Mo3 32(2)
C8 C3 Mo1 Mo3 153.5(15)
C4 C3 Mo1 Mo2 152.6(4)
C2 C3 Mo1 Mo2 -92.0(6)
C8 C3 Mo1 Mo2 29.2(9)
C15 C14 Mo2 B2 36.5(8)
C13 C14 Mo2 B2 -77.3(7)
C19 C14 Mo2 B2 161.4(9)
C15 C14 Mo2 B1 -25.1(7)
C13 C14 Mo2 B1 -139.0(6)
C19 C14 Mo2 B1 99.8(10)
C15 C14 Mo2 B4 -128.0(6)
C13 C14 Mo2 B4 118.1(6)
C19 C14 Mo2 B4 -3.1(10)
C15 C14 Mo2 B3 112.7(8)
C13 C14 Mo2 B3 -1.1(10)
C19 C14 Mo2 B3 -122.4(10)
C15 C14 Mo2 C13 113.8(9)
C19 C14 Mo2 C13 -121.3(12)
C15 C14 Mo2 C12 77.3(6)
C13 C14 Mo2 C12 -36.5(6)
C19 C14 Mo2 C12 -157.8(11)
C13 C14 Mo2 C15 -113.8(9)
C19 C14 Mo2 C15 124.9(12)
C15 C14 Mo2 C11 36.5(6)
C13 C14 Mo2 C11 -77.4(6)
C19 C14 Mo2 C11 161.4(11)
C15 C14 Mo2 Mo4 -172.5(5)
C13 C14 Mo2 Mo4 73.7(6)
C19 C14 Mo2 Mo4 -47.6(10)
C15 C14 Mo2 Mo3 -87.3(6)
C13 C14 Mo2 Mo3 158.9(5)
C19 C14 Mo2 Mo3 37.6(10)
C15 C14 Mo2 Mo1 -34.6(13)
C13 C14 Mo2 Mo1 -148.5(7)
C19 C14 Mo2 Mo1 90.3(13)
C12 C13 Mo2 B2 11.1(7)
C14 C13 Mo2 B2 128.0(6)
C18 C13 Mo2 B2 -113.4(11)
C12 C13 Mo2 B1 -50.0(8)
C14 C13 Mo2 B1 66.9(8)
C18 C13 Mo2 B1 -174.6(10)
C12 C13 Mo2 B4 176.3(5)
C14 C13 Mo2 B4 -66.8(6)
C18 C13 Mo2 B4 51.8(11)
C12 C13 Mo2 C14 -116.9(8)
C18 C13 Mo2 C14 118.6(13)
C12 C13 Mo2 B3 62.5(6)
C14 C13 Mo2 B3 179.4(6)
C18 C13 Mo2 B3 -62.0(12)
C14 C13 Mo2 C12 116.9(8)
C18 C13 Mo2 C12 -124.6(13)
C12 C13 Mo2 C15 -78.8(6)
C14 C13 Mo2 C15 38.1(6)
C18 C13 Mo2 C15 156.7(12)
C12 C13 Mo2 C11 -37.7(5)
C14 C13 Mo2 C11 79.1(6)
C18 C13 Mo2 C11 -162.3(12)
C12 C13 Mo2 Mo4 121.1(5)
C14 C13 Mo2 Mo4 -122.0(5)
C18 C13 Mo2 Mo4 -3.4(11)
C12 C13 Mo2 Mo3 -155.9(4)
C14 C13 Mo2 Mo3 -39.1(8)
C18 C13 Mo2 Mo3 79.5(12)
C12 C13 Mo2 Mo1 41.7(9)
C14 C13 Mo2 Mo1 158.5(5)
C18 C13 Mo2 Mo1 -82.9(13)
C13 C12 Mo2 B2 -170.4(6)
C11 C12 Mo2 B2 74.9(6)
C17 C12 Mo2 B2 -48.0(10)
C13 C12 Mo2 B1 148.6(5)
C11 C12 Mo2 B1 33.9(7)
C17 C12 Mo2 B1 -89.0(10)
C13 C12 Mo2 B4 -5.6(8)
C11 C12 Mo2 B4 -120.3(7)
C17 C12 Mo2 B4 116.7(10)
C13 C12 Mo2 C14 36.9(5)
C11 C12 Mo2 C14 -77.9(6)
C17 C12 Mo2 C14 159.2(11)
C13 C12 Mo2 B3 -125.1(6)
C11 C12 Mo2 B3 120.2(6)
C17 C12 Mo2 B3 -2.8(10)
C11 C12 Mo2 C13 -114.8(8)
C17 C12 Mo2 C13 122.3(12)
C13 C12 Mo2 C15 77.9(6)
C11 C12 Mo2 C15 -36.9(6)
C17 C12 Mo2 C15 -159.8(11)
C13 C12 Mo2 C11 114.8(8)
C17 C12 Mo2 C11 -122.9(12)
C13 C12 Mo2 Mo4 -74.2(6)
C11 C12 Mo2 Mo4 171.0(5)
C17 C12 Mo2 Mo4 48.1(10)
C13 C12 Mo2 Mo3 119.6(11)
C11 C12 Mo2 Mo3 4.9(15)
C17 C12 Mo2 Mo3 -118.1(11)
C13 C12 Mo2 Mo1 -161.3(4)
C11 C12 Mo2 Mo1 83.9(6)
C17 C12 Mo2 Mo1 -39.0(10)
C14 C15 Mo2 B2 -154.4(6)
C11 C15 Mo2 B2 -37.5(6)
C20 C15 Mo2 B2 82.1(11)
C14 C15 Mo2 B1 158.6(6)
C11 C15 Mo2 B1 -84.5(6)
C20 C15 Mo2 B1 35.1(11)
C14 C15 Mo2 B4 57.6(7)
C11 C15 Mo2 B4 174.5(6)
C20 C15 Mo2 B4 -65.9(12)
C11 C15 Mo2 C14 116.9(8)
C20 C15 Mo2 C14 -123.6(14)
C14 C15 Mo2 B3 -122.0(7)
C11 C15 Mo2 B3 -5.1(9)
C20 C15 Mo2 B3 114.4(11)
C14 C15 Mo2 C13 -38.5(6)
C11 C15 Mo2 C13 78.3(6)
C20 C15 Mo2 C13 -162.1(13)
C14 C15 Mo2 C12 -79.8(6)
C11 C15 Mo2 C12 37.1(6)
C20 C15 Mo2 C12 156.6(13)
C14 C15 Mo2 C11 -116.9(8)
C20 C15 Mo2 C11 119.5(14)
C14 C15 Mo2 Mo4 16.0(10)
C11 C15 Mo2 Mo4 132.9(6)
C20 C15 Mo2 Mo4 -107.6(11)
C14 C15 Mo2 Mo3 109.8(5)
C11 C15 Mo2 Mo3 -133.3(5)
C20 C15 Mo2 Mo3 -13.7(12)
C14 C15 Mo2 Mo1 168.1(5)
C11 C15 Mo2 Mo1 -75.0(6)
C20 C15 Mo2 Mo1 44.5(12)
C12 C11 Mo2 B2 -100.5(6)
C15 C11 Mo2 B2 143.3(6)
C16 C11 Mo2 B2 23.3(10)
C12 C11 Mo2 B1 -149.7(6)
C15 C11 Mo2 B1 94.1(6)
C16 C11 Mo2 B1 -25.9(10)
C12 C11 Mo2 B4 107.2(8)
C15 C11 Mo2 B4 -8.9(9)
C16 C11 Mo2 B4 -129.0(10)
C12 C11 Mo2 C14 79.5(6)
C15 C11 Mo2 C14 -36.7(6)
C16 C11 Mo2 C14 -156.7(12)
C12 C11 Mo2 B3 -67.0(7)
C15 C11 Mo2 B3 176.8(6)
C16 C11 Mo2 B3 56.8(11)
C12 C11 Mo2 C13 37.8(6)
C15 C11 Mo2 C13 -78.3(6)
C16 C11 Mo2 C13 161.6(12)
C15 C11 Mo2 C12 -116.1(9)
C16 C11 Mo2 C12 123.8(13)
C12 C11 Mo2 C15 116.1(9)
C16 C11 Mo2 C15 -120.0(13)
C12 C11 Mo2 Mo4 -18.8(10)
C15 C11 Mo2 Mo4 -134.9(6)
C16 C11 Mo2 Mo4 105.1(10)
C12 C11 Mo2 Mo3 -178.5(5)
C15 C11 Mo2 Mo3 65.4(6)
C16 C11 Mo2 Mo3 -54.7(11)
C12 C11 Mo2 Mo1 -117.1(6)
C15 C11 Mo2 Mo1 126.7(5)
C16 C11 Mo2 Mo1 6.7(11)
B7 Mo1 Mo2 B2 108.2(5)
B1 Mo1 Mo2 B2 -76.0(5)
B3 Mo1 Mo2 B2 68.7(5)
B6 Mo1 Mo2 B2 156.5(4)
C5 Mo1 Mo2 B2 -92.5(17)
C1 Mo1 Mo2 B2 -56.4(5)
C2 Mo1 Mo2 B2 -17.4(5)
C4 Mo1 Mo2 B2 59.5(6)
C3 Mo1 Mo2 B2 23.8(5)
Mo3 Mo1 Mo2 B2 -149.4(4)
B2 Mo1 Mo2 B1 76.0(5)
B7 Mo1 Mo2 B1 -175.8(5)
B3 Mo1 Mo2 B1 144.7(5)
B6 Mo1 Mo2 B1 -127.5(4)
C5 Mo1 Mo2 B1 -16.5(17)
C1 Mo1 Mo2 B1 19.6(5)
C2 Mo1 Mo2 B1 58.6(5)
C4 Mo1 Mo2 B1 135.5(6)
C3 Mo1 Mo2 B1 99.7(5)
Mo3 Mo1 Mo2 B1 -73.4(4)
B2 Mo1 Mo2 B4 -178.6(4)
B7 Mo1 Mo2 B4 -70.4(4)
B1 Mo1 Mo2 B4 105.4(4)
B3 Mo1 Mo2 B4 -109.9(4)
B6 Mo1 Mo2 B4 -22.1(3)
C5 Mo1 Mo2 B4 88.9(16)
C1 Mo1 Mo2 B4 125.0(4)
C2 Mo1 Mo2 B4 164.0(4)
C4 Mo1 Mo2 B4 -119.1(6)
C3 Mo1 Mo2 B4 -154.9(4)
Mo3 Mo1 Mo2 B4 32.0(2)
B2 Mo1 Mo2 C14 87.8(10)
B7 Mo1 Mo2 C14 -164.0(10)
B1 Mo1 Mo2 C14 11.8(10)
B3 Mo1 Mo2 C14 156.5(10)
B6 Mo1 Mo2 C14 -115.7(9)
C5 Mo1 Mo2 C14 -4.7(19)
C1 Mo1 Mo2 C14 31.4(10)
C2 Mo1 Mo2 C14 70.4(10)
C4 Mo1 Mo2 C14 147.3(10)
C3 Mo1 Mo2 C14 111.6(10)
Mo3 Mo1 Mo2 C14 -61.5(9)
B2 Mo1 Mo2 B3 -68.7(5)
B7 Mo1 Mo2 B3 39.5(5)
B1 Mo1 Mo2 B3 -144.7(5)
B6 Mo1 Mo2 B3 87.8(4)
C5 Mo1 Mo2 B3 -161.2(17)
C1 Mo1 Mo2 B3 -125.1(5)
C2 Mo1 Mo2 B3 -86.1(5)
C4 Mo1 Mo2 B3 -9.2(6)
C3 Mo1 Mo2 B3 -44.9(4)
Mo3 Mo1 Mo2 B3 142.0(4)
B2 Mo1 Mo2 C13 -41.7(7)
B7 Mo1 Mo2 C13 66.6(7)
B1 Mo1 Mo2 C13 -117.6(7)
B3 Mo1 Mo2 C13 27.0(7)
B6 Mo1 Mo2 C13 114.8(6)
C5 Mo1 Mo2 C13 -134.1(17)
C1 Mo1 Mo2 C13 -98.1(7)
C2 Mo1 Mo2 C13 -59.0(7)
C4 Mo1 Mo2 C13 17.8(8)
C3 Mo1 Mo2 C13 -17.9(7)
Mo3 Mo1 Mo2 C13 169.0(6)
B2 Mo1 Mo2 C12 -13.7(5)
B7 Mo1 Mo2 C12 94.5(4)
B1 Mo1 Mo2 C12 -89.7(5)
B3 Mo1 Mo2 C12 55.0(5)
B6 Mo1 Mo2 C12 142.8(4)
C5 Mo1 Mo2 C12 -106.2(16)
C1 Mo1 Mo2 C12 -70.2(5)
C2 Mo1 Mo2 C12 -31.1(4)
C4 Mo1 Mo2 C12 45.8(6)
C3 Mo1 Mo2 C12 10.0(4)
Mo3 Mo1 Mo2 C12 -163.1(3)
B2 Mo1 Mo2 C15 62.3(5)
B7 Mo1 Mo2 C15 170.5(5)
B1 Mo1 Mo2 C15 -13.7(5)
B3 Mo1 Mo2 C15 130.9(5)
B6 Mo1 Mo2 C15 -141.2(4)
C5 Mo1 Mo2 C15 -30.2(17)
C1 Mo1 Mo2 C15 5.8(5)
C2 Mo1 Mo2 C15 44.9(4)
C4 Mo1 Mo2 C15 121.8(6)
C3 Mo1 Mo2 C15 86.0(4)
Mo3 Mo1 Mo2 C15 -87.1(4)
B2 Mo1 Mo2 C11 25.0(5)
B7 Mo1 Mo2 C11 133.2(4)
B1 Mo1 Mo2 C11 -51.0(5)
B3 Mo1 Mo2 C11 93.7(4)
B6 Mo1 Mo2 C11 -178.5(4)
C5 Mo1 Mo2 C11 -67.5(16)
C1 Mo1 Mo2 C11 -31.4(5)
C2 Mo1 Mo2 C11 7.6(4)
C4 Mo1 Mo2 C11 84.5(6)
C3 Mo1 Mo2 C11 48.8(4)
Mo3 Mo1 Mo2 C11 -124.4(3)
B2 Mo1 Mo2 Mo4 -129.2(4)
B7 Mo1 Mo2 Mo4 -21.0(3)
B1 Mo1 Mo2 Mo4 154.8(4)
B3 Mo1 Mo2 Mo4 -60.5(4)
B6 Mo1 Mo2 Mo4 27.3(2)
C5 Mo1 Mo2 Mo4 138.3(16)
C1 Mo1 Mo2 Mo4 174.4(4)
C2 Mo1 Mo2 Mo4 -146.6(3)
C4 Mo1 Mo2 Mo4 -69.7(5)
C3 Mo1 Mo2 Mo4 -105.5(3)
Mo3 Mo1 Mo2 Mo4 81.42(3)
B2 Mo1 Mo2 Mo3 149.4(4)
B7 Mo1 Mo2 Mo3 -102.4(3)
B1 Mo1 Mo2 Mo3 73.4(4)
B3 Mo1 Mo2 Mo3 -142.0(4)
B6 Mo1 Mo2 Mo3 -54.1(2)
C5 Mo1 Mo2 Mo3 56.9(16)
C1 Mo1 Mo2 Mo3 92.9(4)
C2 Mo1 Mo2 Mo3 132.0(3)
C4 Mo1 Mo2 Mo3 -151.1(5)
C3 Mo1 Mo2 Mo3 173.1(3)
C21 C22 Mo3 B4 -20.1(8)
C23 C22 Mo3 B4 -134.9(6)
C27 C22 Mo3 B4 102.5(10)
C21 C22 Mo3 B5 42.6(8)
C23 C22 Mo3 B5 -72.2(8)
C27 C22 Mo3 B5 165.2(9)
C21 C22 Mo3 B1 -124.6(6)
C23 C22 Mo3 B1 120.6(6)
C27 C22 Mo3 B1 -2.0(10)
C21 C22 Mo3 B6 117.5(7)
C23 C22 Mo3 B6 2.7(10)
C27 C22 Mo3 B6 -119.9(10)
C21 C22 Mo3 C23 114.8(9)
C27 C22 Mo3 C23 -122.6(12)
C21 C22 Mo3 C24 78.0(7)
C23 C22 Mo3 C24 -36.8(6)
C27 C22 Mo3 C24 -159.4(11)
C23 C22 Mo3 C21 -114.8(9)
C27 C22 Mo3 C21 122.6(12)
C21 C22 Mo3 C25 36.4(6)
C23 C22 Mo3 C25 -78.5(7)
C27 C22 Mo3 C25 159.0(11)
C21 C22 Mo3 Mo1 -169.8(5)
C23 C22 Mo3 Mo1 75.4(6)
C27 C22 Mo3 Mo1 -47.2(10)
C21 C22 Mo3 Mo2 -84.1(6)
C23 C22 Mo3 Mo2 161.1(5)
C27 C22 Mo3 Mo2 38.5(10)
C21 C22 Mo3 Mo4 -29.8(15)
C23 C22 Mo3 Mo4 -144.6(9)
C27 C22 Mo3 Mo4 92.8(14)
C24 C23 Mo3 B4 -44.1(9)
C22 C23 Mo3 B4 72.2(9)
C28 C23 Mo3 B4 -164.0(11)
C24 C23 Mo3 B5 14.7(7)
C22 C23 Mo3 B5 131.0(6)
C28 C23 Mo3 B5 -105.2(13)
C24 C23 Mo3 B1 179.0(6)
C22 C23 Mo3 B1 -64.7(7)
C28 C23 Mo3 B1 59.1(13)
C24 C23 Mo3 C22 -116.3(9)
C28 C23 Mo3 C22 123.8(15)
C24 C23 Mo3 B6 65.3(7)
C22 C23 Mo3 B6 -178.4(6)
C28 C23 Mo3 B6 -54.6(13)
C22 C23 Mo3 C24 116.3(9)
C28 C23 Mo3 C24 -119.9(15)
C24 C23 Mo3 C21 -78.8(6)
C22 C23 Mo3 C21 37.5(6)
C28 C23 Mo3 C21 161.3(14)
C24 C23 Mo3 C25 -38.1(6)
C22 C23 Mo3 C25 78.2(6)
C28 C23 Mo3 C25 -158.0(14)
C24 C23 Mo3 Mo1 123.7(6)
C22 C23 Mo3 Mo1 -120.0(6)
C28 C23 Mo3 Mo1 3.8(13)
C24 C23 Mo3 Mo2 -152.7(5)
C22 C23 Mo3 Mo2 -36.4(9)
C28 C23 Mo3 Mo2 87.4(13)
C24 C23 Mo3 Mo4 43.9(10)
C22 C23 Mo3 Mo4 160.2(5)
C28 C23 Mo3 Mo4 -76.0(15)
C23 C24 Mo3 B4 151.6(6)
C25 C24 Mo3 B4 36.8(6)
C29 C24 Mo3 B4 -87.3(11)
C23 C24 Mo3 B5 -167.0(7)
C25 C24 Mo3 B5 78.2(6)
C29 C24 Mo3 B5 -45.9(10)
C23 C24 Mo3 B1 -1.5(9)
C25 C24 Mo3 B1 -116.3(7)
C29 C24 Mo3 B1 119.6(10)
C23 C24 Mo3 C22 37.1(6)
C25 C24 Mo3 C22 -77.7(6)
C29 C24 Mo3 C22 158.2(12)
C23 C24 Mo3 B6 -122.1(6)
C25 C24 Mo3 B6 123.0(6)
C29 C24 Mo3 B6 -1.1(11)
C25 C24 Mo3 C23 -114.8(8)
C29 C24 Mo3 C23 121.1(13)
C23 C24 Mo3 C21 78.0(6)
C25 C24 Mo3 C21 -36.8(5)
C29 C24 Mo3 C21 -160.9(12)
C23 C24 Mo3 C25 114.8(8)
C29 C24 Mo3 C25 -124.1(13)
C23 C24 Mo3 Mo1 -71.7(6)
C25 C24 Mo3 Mo1 173.4(4)
C29 C24 Mo3 Mo1 49.3(11)
C23 C24 Mo3 Mo2 125.3(9)
C25 C24 Mo3 Mo2 10.5(13)
C29 C24 Mo3 Mo2 -113.6(11)
C23 C24 Mo3 Mo4 -159.3(5)
C25 C24 Mo3 Mo4 85.8(5)
C29 C24 Mo3 Mo4 -38.3(11)
C22 C21 Mo3 B4 163.0(6)
C25 C21 Mo3 B4 -80.0(6)
C26 C21 Mo3 B4 39.6(10)
C22 C21 Mo3 B5 -150.2(6)
C25 C21 Mo3 B5 -33.3(7)
C26 C21 Mo3 B5 86.3(10)
C22 C21 Mo3 B1 60.8(7)
C25 C21 Mo3 B1 177.8(6)
C26 C21 Mo3 B1 -62.6(10)
C25 C21 Mo3 C22 116.9(9)
C26 C21 Mo3 C22 -123.5(12)
C22 C21 Mo3 B6 -117.4(7)
C25 C21 Mo3 B6 -0.5(9)
C26 C21 Mo3 B6 119.1(10)
C22 C21 Mo3 C23 -38.0(6)
C25 C21 Mo3 C23 79.0(6)
C26 C21 Mo3 C23 -161.4(11)
C22 C21 Mo3 C24 -79.1(7)
C25 C21 Mo3 C24 37.8(6)
C26 C21 Mo3 C24 157.4(11)
C22 C21 Mo3 C25 -116.9(9)
C26 C21 Mo3 C25 119.6(12)
C22 C21 Mo3 Mo1 20.8(10)
C25 C21 Mo3 Mo1 137.7(5)
C26 C21 Mo3 Mo1 -102.7(10)
C22 C21 Mo3 Mo2 112.9(6)
C25 C21 Mo3 Mo2 -130.1(5)
C26 C21 Mo3 Mo2 -10.5(10)
C22 C21 Mo3 Mo4 170.5(5)
C25 C21 Mo3 Mo4 -72.6(6)
C26 C21 Mo3 Mo4 47.1(10)
C21 C25 Mo3 B4 98.0(6)
C24 C25 Mo3 B4 -146.3(6)
C30 C25 Mo3 B4 -22.9(10)
C21 C25 Mo3 B5 147.8(6)
C24 C25 Mo3 B5 -96.6(6)
C30 C25 Mo3 B5 26.9(10)
C21 C25 Mo3 B1 -3.5(9)
C24 C25 Mo3 B1 112.1(7)
C30 C25 Mo3 B1 -124.4(10)
C21 C25 Mo3 C22 -36.7(6)
C24 C25 Mo3 C22 79.0(6)
C30 C25 Mo3 C22 -157.6(11)
C21 C25 Mo3 B6 179.7(5)
C24 C25 Mo3 B6 -64.6(6)
C30 C25 Mo3 B6 58.8(11)
C21 C25 Mo3 C23 -78.1(6)
C24 C25 Mo3 C23 37.5(6)
C30 C25 Mo3 C23 160.9(11)
C21 C25 Mo3 C24 -115.7(8)
C30 C25 Mo3 C24 123.4(12)
C24 C25 Mo3 C21 115.7(8)
C30 C25 Mo3 C21 -120.9(12)
C21 C25 Mo3 Mo1 -130.3(6)
C24 C25 Mo3 Mo1 -14.7(9)
C30 C25 Mo3 Mo1 108.7(10)
C21 C25 Mo3 Mo2 68.0(6)
C24 C25 Mo3 Mo2 -176.4(4)
C30 C25 Mo3 Mo2 -53.0(11)
C21 C25 Mo3 Mo4 129.0(5)
C24 C25 Mo3 Mo4 -115.3(5)
C30 C25 Mo3 Mo4 8.1(11)
B2 Mo1 Mo3 B4 -57.7(4)
B7 Mo1 Mo3 B4 37.9(4)
B1 Mo1 Mo3 B4 -89.4(4)
B3 Mo1 Mo3 B4 -10.3(4)
B6 Mo1 Mo3 B4 67.6(4)
C5 Mo1 Mo3 B4 150.6(4)
C1 Mo1 Mo3 B4 -170.3(4)
C2 Mo1 Mo3 B4 -138.2(5)
C4 Mo1 Mo3 B4 120.8(5)
C3 Mo1 Mo3 B4 -165.8(19)
Mo2 Mo1 Mo3 B4 -37.7(3)
B2 Mo1 Mo3 B5 -107.0(4)
B7 Mo1 Mo3 B5 -11.5(4)
B1 Mo1 Mo3 B5 -138.7(4)
B3 Mo1 Mo3 B5 -59.7(4)
B6 Mo1 Mo3 B5 18.2(4)
C5 Mo1 Mo3 B5 101.3(4)
C1 Mo1 Mo3 B5 140.4(4)
C2 Mo1 Mo3 B5 172.5(5)
C4 Mo1 Mo3 B5 71.5(5)
C3 Mo1 Mo3 B5 144.8(19)
Mo2 Mo1 Mo3 B5 -87.0(3)
B2 Mo1 Mo3 B1 31.7(4)
B7 Mo1 Mo3 B1 127.3(4)
B3 Mo1 Mo3 B1 79.1(4)
B6 Mo1 Mo3 B1 157.0(4)
C5 Mo1 Mo3 B1 -120.0(4)
C1 Mo1 Mo3 B1 -80.9(4)
C2 Mo1 Mo3 B1 -48.8(5)
C4 Mo1 Mo3 B1 -149.8(5)
C3 Mo1 Mo3 B1 -76.5(19)
Mo2 Mo1 Mo3 B1 51.7(3)
B2 Mo1 Mo3 C22 95.2(4)
B7 Mo1 Mo3 C22 -169.3(4)
B1 Mo1 Mo3 C22 63.5(4)
B3 Mo1 Mo3 C22 142.5(4)
B6 Mo1 Mo3 C22 -139.6(4)
C5 Mo1 Mo3 C22 -56.5(4)
C1 Mo1 Mo3 C22 -17.4(4)
C2 Mo1 Mo3 C22 14.7(5)
C4 Mo1 Mo3 C22 -86.3(5)
C3 Mo1 Mo3 C22 -13.0(19)
Mo2 Mo1 Mo3 C22 115.2(3)
B2 Mo1 Mo3 B6 -125.2(4)
B7 Mo1 Mo3 B6 -29.7(4)
B1 Mo1 Mo3 B6 -157.0(4)
B3 Mo1 Mo3 B6 -77.9(4)
C5 Mo1 Mo3 B6 83.0(4)
C1 Mo1 Mo3 B6 122.1(4)
C2 Mo1 Mo3 B6 154.2(5)
C4 Mo1 Mo3 B6 53.2(5)
C3 Mo1 Mo3 B6 126.6(19)
Mo2 Mo1 Mo3 B6 -105.2(3)
B2 Mo1 Mo3 C23 130.5(4)
B7 Mo1 Mo3 C23 -134.0(4)
B1 Mo1 Mo3 C23 98.7(4)
B3 Mo1 Mo3 C23 177.8(4)
B6 Mo1 Mo3 C23 -104.3(4)
C5 Mo1 Mo3 C23 -21.2(4)
C1 Mo1 Mo3 C23 17.8(4)
C2 Mo1 Mo3 C23 49.9(5)
C4 Mo1 Mo3 C23 -51.1(5)
C3 Mo1 Mo3 C23 22.3(19)
Mo2 Mo1 Mo3 C23 150.5(3)
B2 Mo1 Mo3 C24 164.7(4)
B7 Mo1 Mo3 C24 -99.8(4)
B1 Mo1 Mo3 C24 133.0(4)
B3 Mo1 Mo3 C24 -148.0(4)
B6 Mo1 Mo3 C24 -70.1(4)
C5 Mo1 Mo3 C24 13.0(4)
C1 Mo1 Mo3 C24 52.1(4)
C2 Mo1 Mo3 C24 84.2(5)
C4 Mo1 Mo3 C24 -16.8(5)
C3 Mo1 Mo3 C24 56.5(19)
Mo2 Mo1 Mo3 C24 -175.3(3)
B2 Mo1 Mo3 C21 81.7(6)
B7 Mo1 Mo3 C21 177.2(6)
B1 Mo1 Mo3 C21 49.9(6)
B3 Mo1 Mo3 C21 129.0(6)
B6 Mo1 Mo3 C21 -153.1(6)
C5 Mo1 Mo3 C21 -70.1(6)
C1 Mo1 Mo3 C21 -31.0(6)
C2 Mo1 Mo3 C21 1.1(7)
C4 Mo1 Mo3 C21 -99.9(7)
C3 Mo1 Mo3 C21 -27(2)
Mo2 Mo1 Mo3 C21 101.7(6)
B2 Mo1 Mo3 C25 174.7(6)
B7 Mo1 Mo3 C25 -89.8(7)
B1 Mo1 Mo3 C25 143.0(7)
B3 Mo1 Mo3 C25 -138.0(6)
B6 Mo1 Mo3 C25 -60.1(6)
C5 Mo1 Mo3 C25 23.0(6)
C1 Mo1 Mo3 C25 62.1(6)
C2 Mo1 Mo3 C25 94.2(7)
C4 Mo1 Mo3 C25 -6.8(7)
C3 Mo1 Mo3 C25 67(2)
Mo2 Mo1 Mo3 C25 -165.3(6)
B2 Mo1 Mo3 Mo2 -20.0(2)
B7 Mo1 Mo3 Mo2 75.5(3)
B1 Mo1 Mo3 Mo2 -51.7(3)
B3 Mo1 Mo3 Mo2 27.3(2)
B6 Mo1 Mo3 Mo2 105.2(3)
C5 Mo1 Mo3 Mo2 -171.7(3)
C1 Mo1 Mo3 Mo2 -132.6(3)
C2 Mo1 Mo3 Mo2 -100.5(4)
C4 Mo1 Mo3 Mo2 158.5(4)
C3 Mo1 Mo3 Mo2 -128.2(19)
B2 Mo1 Mo3 Mo4 -75.2(2)
B7 Mo1 Mo3 Mo4 20.3(3)
B1 Mo1 Mo3 Mo4 -107.0(3)
B3 Mo1 Mo3 Mo4 -27.9(2)
B6 Mo1 Mo3 Mo4 50.0(3)
C5 Mo1 Mo3 Mo4 133.0(3)
C1 Mo1 Mo3 Mo4 172.1(3)
C2 Mo1 Mo3 Mo4 -155.8(4)
C4 Mo1 Mo3 Mo4 103.2(4)
C3 Mo1 Mo3 Mo4 176.6(19)
Mo2 Mo1 Mo3 Mo4 -55.24(2)
B2 Mo2 Mo3 B4 154.4(4)
B1 Mo2 Mo3 B4 -169.2(4)
C14 Mo2 Mo3 B4 -61.2(4)
B3 Mo2 Mo3 B4 108.3(4)
C13 Mo2 Mo3 B4 -36.8(5)
C12 Mo2 Mo3 B4 -135.9(11)
C15 Mo2 Mo3 B4 -98.7(4)
C11 Mo2 Mo3 B4 -132.2(4)
Mo4 Mo2 Mo3 B4 56.4(3)
Mo1 Mo2 Mo3 B4 134.6(3)
B2 Mo2 Mo3 B5 117.7(4)
B1 Mo2 Mo3 B5 154.1(4)
B4 Mo2 Mo3 B5 -36.7(4)
C14 Mo2 Mo3 B5 -97.9(4)
B3 Mo2 Mo3 B5 71.6(4)
C13 Mo2 Mo3 B5 -73.5(5)
C12 Mo2 Mo3 B5 -172.6(11)
C15 Mo2 Mo3 B5 -135.4(4)
C11 Mo2 Mo3 B5 -168.9(4)
Mo4 Mo2 Mo3 B5 19.7(3)
Mo1 Mo2 Mo3 B5 97.9(3)
B2 Mo2 Mo3 B1 -36.4(4)
B4 Mo2 Mo3 B1 169.2(4)
C14 Mo2 Mo3 B1 108.0(4)
B3 Mo2 Mo3 B1 -82.5(4)
C13 Mo2 Mo3 B1 132.4(5)
C12 Mo2 Mo3 B1 33.3(11)
C15 Mo2 Mo3 B1 70.5(4)
C11 Mo2 Mo3 B1 37.0(4)
Mo4 Mo2 Mo3 B1 -134.3(3)
Mo1 Mo2 Mo3 B1 -56.1(3)
B2 Mo2 Mo3 C22 -96.5(4)
B1 Mo2 Mo3 C22 -60.1(4)
B4 Mo2 Mo3 C22 109.1(4)
C14 Mo2 Mo3 C22 47.9(4)
B3 Mo2 Mo3 C22 -142.6(4)
C13 Mo2 Mo3 C22 72.3(5)
C12 Mo2 Mo3 C22 -26.8(11)
C15 Mo2 Mo3 C22 10.4(4)
C11 Mo2 Mo3 C22 -23.1(4)
Mo4 Mo2 Mo3 C22 165.5(3)
Mo1 Mo2 Mo3 C22 -116.3(3)
B2 Mo2 Mo3 B6 71.7(3)
B1 Mo2 Mo3 B6 108.1(4)
B4 Mo2 Mo3 B6 -82.7(4)
C14 Mo2 Mo3 B6 -143.9(4)
B3 Mo2 Mo3 B6 25.7(3)
C13 Mo2 Mo3 B6 -119.5(5)
C12 Mo2 Mo3 B6 141.4(11)
C15 Mo2 Mo3 B6 178.6(4)
C11 Mo2 Mo3 B6 145.1(4)
Mo4 Mo2 Mo3 B6 -26.2(2)
Mo1 Mo2 Mo3 B6 52.0(2)
B2 Mo2 Mo3 C23 -73.5(6)
B1 Mo2 Mo3 C23 -37.1(6)
B4 Mo2 Mo3 C23 132.2(6)
C14 Mo2 Mo3 C23 71.0(6)
B3 Mo2 Mo3 C23 -119.5(6)
C13 Mo2 Mo3 C23 95.3(7)
C12 Mo2 Mo3 C23 -3.8(12)
C15 Mo2 Mo3 C23 33.4(6)
C11 Mo2 Mo3 C23 -0.1(6)
Mo4 Mo2 Mo3 C23 -171.4(5)
Mo1 Mo2 Mo3 C23 -93.2(5)
B2 Mo2 Mo3 C24 -175.2(9)
B1 Mo2 Mo3 C24 -138.8(10)
B4 Mo2 Mo3 C24 30.4(10)
C14 Mo2 Mo3 C24 -30.8(9)
B3 Mo2 Mo3 C24 138.7(9)
C13 Mo2 Mo3 C24 -6.4(10)
C12 Mo2 Mo3 C24 -105.5(14)
C15 Mo2 Mo3 C24 -68.4(10)
C11 Mo2 Mo3 C24 -101.9(10)
Mo4 Mo2 Mo3 C24 86.8(9)
Mo1 Mo2 Mo3 C24 165.0(9)
B2 Mo2 Mo3 C21 -133.6(4)
B1 Mo2 Mo3 C21 -97.2(4)
B4 Mo2 Mo3 C21 72.1(4)
C14 Mo2 Mo3 C21 10.9(4)
B3 Mo2 Mo3 C21 -179.6(4)
C13 Mo2 Mo3 C21 35.2(5)
C12 Mo2 Mo3 C21 -63.9(11)
C15 Mo2 Mo3 C21 -26.7(4)
C11 Mo2 Mo3 C21 -60.2(4)
Mo4 Mo2 Mo3 C21 128.5(3)
Mo1 Mo2 Mo3 C21 -153.3(3)
B2 Mo2 Mo3 C25 -167.4(4)
B1 Mo2 Mo3 C25 -131.0(4)
B4 Mo2 Mo3 C25 38.2(4)
C14 Mo2 Mo3 C25 -23.0(4)
B3 Mo2 Mo3 C25 146.5(4)
C13 Mo2 Mo3 C25 1.4(5)
C12 Mo2 Mo3 C25 -97.7(11)
C15 Mo2 Mo3 C25 -60.5(4)
C11 Mo2 Mo3 C25 -94.0(4)
Mo4 Mo2 Mo3 C25 94.6(3)
Mo1 Mo2 Mo3 C25 172.8(3)
B2 Mo2 Mo3 Mo1 19.7(2)
B1 Mo2 Mo3 Mo1 56.1(3)
B4 Mo2 Mo3 Mo1 -134.6(3)
C14 Mo2 Mo3 Mo1 164.2(3)
B3 Mo2 Mo3 Mo1 -26.3(2)
C13 Mo2 Mo3 Mo1 -171.5(4)
C12 Mo2 Mo3 Mo1 89.4(11)
C15 Mo2 Mo3 Mo1 126.6(3)
C11 Mo2 Mo3 Mo1 93.1(3)
Mo4 Mo2 Mo3 Mo1 -78.19(3)
B2 Mo2 Mo3 Mo4 97.9(2)
B1 Mo2 Mo3 Mo4 134.3(3)
B4 Mo2 Mo3 Mo4 -56.4(3)
C14 Mo2 Mo3 Mo4 -117.6(3)
B3 Mo2 Mo3 Mo4 51.9(2)
C13 Mo2 Mo3 Mo4 -93.3(4)
C12 Mo2 Mo3 Mo4 167.6(11)
C15 Mo2 Mo3 Mo4 -155.2(3)
C11 Mo2 Mo3 Mo4 171.3(3)
Mo1 Mo2 Mo3 Mo4 78.19(3)
C33 C32 Mo4 B7 -153.8(6)
C31 C32 Mo4 B7 -38.9(6)
C37 C32 Mo4 B7 80.3(9)
C33 C32 Mo4 B5 -31.0(8)
C31 C32 Mo4 B5 83.9(7)
C37 C32 Mo4 B5 -156.9(8)
C33 C32 Mo4 B4 34.6(7)
C31 C32 Mo4 B4 149.6(6)
C37 C32 Mo4 B4 -91.3(9)
C33 C32 Mo4 B6 -108.9(7)
C31 C32 Mo4 B6 6.0(9)
C37 C32 Mo4 B6 125.2(8)
C33 C32 Mo4 B3 157.5(6)
C31 C32 Mo4 B3 -87.6(6)
C37 C32 Mo4 B3 31.5(9)
C31 C32 Mo4 C33 115.0(8)
C37 C32 Mo4 C33 -125.9(11)
C33 C32 Mo4 C31 -115.0(8)
C37 C32 Mo4 C31 119.1(11)
C33 C32 Mo4 C34 -38.2(5)
C31 C32 Mo4 C34 76.8(6)
C37 C32 Mo4 C34 -164.1(10)
C33 C32 Mo4 C35 -79.1(6)
C31 C32 Mo4 C35 35.8(5)
C37 C32 Mo4 C35 154.9(9)
C33 C32 Mo4 Mo2 100.0(5)
C31 C32 Mo4 Mo2 -145.0(5)
C37 C32 Mo4 Mo2 -25.9(9)
C33 C32 Mo4 Mo3 53.0(13)
C31 C32 Mo4 Mo3 167.9(8)
C37 C32 Mo4 Mo3 -73.0(15)
C32 C33 Mo4 B7 39.2(9)
C34 C33 Mo4 B7 -75.9(8)
C38 C33 Mo4 B7 164.7(9)
C32 C33 Mo4 B5 158.7(6)
C34 C33 Mo4 B5 43.6(6)
C38 C33 Mo4 B5 -75.8(10)
C32 C33 Mo4 B4 -152.3(6)
C34 C33 Mo4 B4 92.6(6)
C38 C33 Mo4 B4 -26.8(10)
C32 C33 Mo4 B6 118.1(6)
C34 C33 Mo4 B6 3.0(8)
C38 C33 Mo4 B6 -116.3(10)
C32 C33 Mo4 B3 -30.0(7)
C34 C33 Mo4 B3 -145.0(5)
C38 C33 Mo4 B3 95.6(10)
C34 C33 Mo4 C32 -115.1(8)
C38 C33 Mo4 C32 125.5(12)
C32 C33 Mo4 C31 37.8(5)
C34 C33 Mo4 C31 -77.3(6)
C38 C33 Mo4 C31 163.3(11)
C32 C33 Mo4 C34 115.1(8)
C38 C33 Mo4 C34 -119.4(12)
C32 C33 Mo4 C35 78.2(6)
C34 C33 Mo4 C35 -36.9(5)
C38 C33 Mo4 C35 -156.3(11)
C32 C33 Mo4 Mo2 -96.6(5)
C34 C33 Mo4 Mo2 148.3(5)
C38 C33 Mo4 Mo2 28.9(10)
C32 C33 Mo4 Mo3 -165.4(4)
C34 C33 Mo4 Mo3 79.5(6)
C38 C33 Mo4 Mo3 -39.9(11)
C35 C31 Mo4 B7 -99.2(6)
C32 C31 Mo4 B7 143.2(6)
C36 C31 Mo4 B7 25.2(9)
C35 C31 Mo4 B5 -7.7(7)
C32 C31 Mo4 B5 -125.3(6)
C36 C31 Mo4 B5 116.7(9)
C35 C31 Mo4 B4 58.5(10)
C32 C31 Mo4 B4 -59.1(10)
C36 C31 Mo4 B4 -177.1(9)
C35 C31 Mo4 B6 -58.6(6)
C32 C31 Mo4 B6 -176.2(5)
C36 C31 Mo4 B6 65.8(10)
C35 C31 Mo4 B3 -145.0(5)
C32 C31 Mo4 B3 97.4(6)
C36 C31 Mo4 B3 -20.6(10)
C35 C31 Mo4 C32 117.6(8)
C36 C31 Mo4 C32 -118.0(12)
C35 C31 Mo4 C33 79.9(6)
C32 C31 Mo4 C33 -37.7(5)
C36 C31 Mo4 C33 -155.7(11)
C35 C31 Mo4 C34 37.5(5)
C32 C31 Mo4 C34 -80.1(6)
C36 C31 Mo4 C34 161.9(11)
C32 C31 Mo4 C35 -117.6(8)
C36 C31 Mo4 C35 124.4(12)
C35 C31 Mo4 Mo2 171.6(4)
C32 C31 Mo4 Mo2 54.0(6)
C36 C31 Mo4 Mo2 -64.0(10)
C35 C31 Mo4 Mo3 -55.7(8)
C32 C31 Mo4 Mo3 -173.3(5)
C36 C31 Mo4 Mo3 68.7(12)
C35 C34 Mo4 B7 15.7(7)
C33 C34 Mo4 B7 131.5(6)
C39 C34 Mo4 B7 -111.3(10)
C35 C34 Mo4 B5 106.5(6)
C33 C34 Mo4 B5 -137.7(6)
C39 C34 Mo4 B5 -20.4(10)
C35 C34 Mo4 B4 153.0(6)
C33 C34 Mo4 B4 -91.2(6)
C39 C34 Mo4 B4 26.0(10)
C35 C34 Mo4 B6 66.2(6)
C33 C34 Mo4 B6 -178.0(5)
C39 C34 Mo4 B6 -60.8(10)
C35 C34 Mo4 B3 -42.4(10)
C33 C34 Mo4 B3 73.4(9)
C39 C34 Mo4 B3 -169.4(9)
C35 C34 Mo4 C32 -78.4(6)
C33 C34 Mo4 C32 37.4(5)
C39 C34 Mo4 C32 154.6(11)
C35 C34 Mo4 C33 -115.8(8)
C39 C34 Mo4 C33 117.2(12)
C35 C34 Mo4 C31 -37.0(5)
C33 C34 Mo4 C31 78.8(6)
C39 C34 Mo4 C31 -163.9(11)
C33 C34 Mo4 C35 115.8(8)
C39 C34 Mo4 C35 -127.0(12)
C35 C34 Mo4 Mo2 -167.3(4)
C33 C34 Mo4 Mo2 -51.4(7)
C39 C34 Mo4 Mo2 65.8(11)
C35 C34 Mo4 Mo3 116.2(5)
C33 C34 Mo4 Mo3 -128.0(4)
C39 C34 Mo4 Mo3 -10.8(11)
C31 C35 Mo4 B7 77.7(6)
C34 C35 Mo4 B7 -166.6(6)
C40 C35 Mo4 B7 -45.8(9)
C31 C35 Mo4 B5 173.7(6)
C34 C35 Mo4 B5 -70.7(6)
C40 C35 Mo4 B5 50.1(9)
C31 C35 Mo4 B4 -149.5(5)
C34 C35 Mo4 B4 -33.9(7)
C40 C35 Mo4 B4 86.9(9)
C31 C35 Mo4 B6 126.3(5)
C34 C35 Mo4 B6 -118.1(6)
C40 C35 Mo4 B6 2.7(9)
C31 C35 Mo4 B3 43.0(6)
C34 C35 Mo4 B3 158.6(5)
C40 C35 Mo4 B3 -80.6(9)
C31 C35 Mo4 C32 -36.6(5)
C34 C35 Mo4 C32 79.0(6)
C40 C35 Mo4 C32 -160.2(10)
C31 C35 Mo4 C33 -77.8(6)
C34 C35 Mo4 C33 37.9(5)
C40 C35 Mo4 C33 158.7(10)
C34 C35 Mo4 C31 115.6(8)
C40 C35 Mo4 C31 -123.6(11)
C31 C35 Mo4 C34 -115.6(8)
C40 C35 Mo4 C34 120.8(11)
C31 C35 Mo4 Mo2 -42.3(18)
C34 C35 Mo4 Mo2 73.3(17)
C40 C35 Mo4 Mo2 -165.9(11)
C31 C35 Mo4 Mo3 155.4(4)
C34 C35 Mo4 Mo3 -88.9(6)
C40 C35 Mo4 Mo3 31.9(10)
B2 Mo2 Mo4 B7 -10.0(4)
B1 Mo2 Mo4 B7 39.3(4)
B4 Mo2 Mo4 B7 128.0(4)
C14 Mo2 Mo4 B7 -170.1(4)
B3 Mo2 Mo4 B7 -29.0(4)
C13 Mo2 Mo4 B7 -135.0(4)
C12 Mo2 Mo4 B7 -100.2(4)
C15 Mo2 Mo4 B7 179.3(7)
C11 Mo2 Mo4 B7 -87.8(6)
Mo3 Mo2 Mo4 B7 76.4(3)
Mo1 Mo2 Mo4 B7 21.1(3)
B2 Mo2 Mo4 B5 -106.7(4)
B1 Mo2 Mo4 B5 -57.4(4)
B4 Mo2 Mo4 B5 31.3(4)
C14 Mo2 Mo4 B5 93.3(4)
B3 Mo2 Mo4 B5 -125.6(4)
C13 Mo2 Mo4 B5 128.4(4)
C12 Mo2 Mo4 B5 163.2(4)
C15 Mo2 Mo4 B5 82.7(7)
C11 Mo2 Mo4 B5 175.5(6)
Mo3 Mo2 Mo4 B5 -20.2(3)
Mo1 Mo2 Mo4 B5 -75.5(3)
B2 Mo2 Mo4 B4 -138.0(4)
B1 Mo2 Mo4 B4 -88.7(4)
C14 Mo2 Mo4 B4 62.0(4)
B3 Mo2 Mo4 B4 -157.0(4)
C13 Mo2 Mo4 B4 97.1(4)
C12 Mo2 Mo4 B4 131.9(5)
C15 Mo2 Mo4 B4 51.4(7)
C11 Mo2 Mo4 B4 144.2(6)
Mo3 Mo2 Mo4 B4 -51.5(3)
Mo1 Mo2 Mo4 B4 -106.9(3)
B2 Mo2 Mo4 B6 -58.9(4)
B1 Mo2 Mo4 B6 -9.6(4)
B4 Mo2 Mo4 B6 79.0(4)
C14 Mo2 Mo4 B6 141.0(4)
B3 Mo2 Mo4 B6 -77.9(4)
C13 Mo2 Mo4 B6 176.1(4)
C12 Mo2 Mo4 B6 -149.1(4)
C15 Mo2 Mo4 B6 130.4(7)
C11 Mo2 Mo4 B6 -136.7(6)
Mo3 Mo2 Mo4 B6 27.5(2)
Mo1 Mo2 Mo4 B6 -27.8(2)
B2 Mo2 Mo4 B3 19.0(4)
B1 Mo2 Mo4 B3 68.3(4)
B4 Mo2 Mo4 B3 157.0(4)
C14 Mo2 Mo4 B3 -141.1(4)
C13 Mo2 Mo4 B3 -106.0(4)
C12 Mo2 Mo4 B3 -71.2(4)
C15 Mo2 Mo4 B3 -151.7(7)
C11 Mo2 Mo4 B3 -58.8(6)
Mo3 Mo2 Mo4 B3 105.4(3)
Mo1 Mo2 Mo4 B3 50.1(3)
B2 Mo2 Mo4 C32 104.3(4)
B1 Mo2 Mo4 C32 153.6(4)
B4 Mo2 Mo4 C32 -117.7(4)
C14 Mo2 Mo4 C32 -55.7(4)
B3 Mo2 Mo4 C32 85.3(4)
C13 Mo2 Mo4 C32 -20.7(4)
C12 Mo2 Mo4 C32 14.1(4)
C15 Mo2 Mo4 C32 -66.4(7)
C11 Mo2 Mo4 C32 26.5(6)
Mo3 Mo2 Mo4 C32 -169.3(2)
Mo1 Mo2 Mo4 C32 135.4(2)
B2 Mo2 Mo4 C33 142.5(4)
B1 Mo2 Mo4 C33 -168.2(4)
B4 Mo2 Mo4 C33 -79.5(4)
C14 Mo2 Mo4 C33 -17.5(4)
B3 Mo2 Mo4 C33 123.5(4)
C13 Mo2 Mo4 C33 17.5(4)
C12 Mo2 Mo4 C33 52.4(4)
C15 Mo2 Mo4 C33 -28.2(7)
C11 Mo2 Mo4 C33 64.7(6)
Mo3 Mo2 Mo4 C33 -131.0(3)
Mo1 Mo2 Mo4 C33 173.6(3)
B2 Mo2 Mo4 C31 73.9(4)
B1 Mo2 Mo4 C31 123.2(4)
B4 Mo2 Mo4 C31 -148.1(5)
C14 Mo2 Mo4 C31 -86.1(4)
B3 Mo2 Mo4 C31 55.0(4)
C13 Mo2 Mo4 C31 -51.0(4)
C12 Mo2 Mo4 C31 -16.2(5)
C15 Mo2 Mo4 C31 -96.7(7)
C11 Mo2 Mo4 C31 -3.8(6)
Mo3 Mo2 Mo4 C31 160.4(3)
Mo1 Mo2 Mo4 C31 105.1(3)
B2 Mo2 Mo4 C34 172.5(5)
B1 Mo2 Mo4 C34 -138.2(5)
B4 Mo2 Mo4 C34 -49.5(5)
C14 Mo2 Mo4 C34 12.5(5)
B3 Mo2 Mo4 C34 153.5(5)
C13 Mo2 Mo4 C34 47.6(5)
C12 Mo2 Mo4 C34 82.4(5)
C15 Mo2 Mo4 C34 1.9(7)
C11 Mo2 Mo4 C34 94.7(7)
Mo3 Mo2 Mo4 C34 -101.0(4)
Mo1 Mo2 Mo4 C34 -156.3(4)
B2 Mo2 Mo4 C35 109.5(16)
B1 Mo2 Mo4 C35 158.8(16)
B4 Mo2 Mo4 C35 -112.5(16)
C14 Mo2 Mo4 C35 -50.5(16)
B3 Mo2 Mo4 C35 90.6(16)
C13 Mo2 Mo4 C35 -15.4(16)
C12 Mo2 Mo4 C35 19.4(16)
C15 Mo2 Mo4 C35 -61.1(17)
C11 Mo2 Mo4 C35 31.8(16)
Mo3 Mo2 Mo4 C35 -164.0(15)
Mo1 Mo2 Mo4 C35 140.7(15)
B2 Mo2 Mo4 Mo3 -86.5(3)
B1 Mo2 Mo4 Mo3 -37.2(3)
B4 Mo2 Mo4 Mo3 51.5(3)
C14 Mo2 Mo4 Mo3 113.5(3)
B3 Mo2 Mo4 Mo3 -105.4(3)
C13 Mo2 Mo4 Mo3 148.6(3)
C12 Mo2 Mo4 Mo3 -176.6(3)
C15 Mo2 Mo4 Mo3 102.9(6)
C11 Mo2 Mo4 Mo3 -164.3(6)
Mo1 Mo2 Mo4 Mo3 -55.33(2)
B4 Mo3 Mo4 B7 -176.7(5)
B5 Mo3 Mo4 B7 108.0(5)
B1 Mo3 Mo4 B7 -70.0(4)
C22 Mo3 Mo4 B7 -164.9(11)
B6 Mo3 Mo4 B7 39.7(4)
C23 Mo3 Mo4 B7 67.8(7)
C24 Mo3 Mo4 B7 96.6(4)
C21 Mo3 Mo4 B7 172.6(4)
C25 Mo3 Mo4 B7 136.1(4)
Mo1 Mo3 Mo4 B7 -20.7(3)
Mo2 Mo3 Mo4 B7 -102.4(3)
B4 Mo3 Mo4 B5 75.3(6)
B1 Mo3 Mo4 B5 -177.9(5)
C22 Mo3 Mo4 B5 87.1(12)
B6 Mo3 Mo4 B5 -68.2(5)
C23 Mo3 Mo4 B5 -40.2(7)
C24 Mo3 Mo4 B5 -11.4(5)
C21 Mo3 Mo4 B5 64.6(5)
C25 Mo3 Mo4 B5 28.1(5)
Mo1 Mo3 Mo4 B5 -128.7(4)
Mo2 Mo3 Mo4 B5 149.7(4)
B5 Mo3 Mo4 B4 -75.3(6)
B1 Mo3 Mo4 B4 106.7(5)
C22 Mo3 Mo4 B4 11.8(12)
B6 Mo3 Mo4 B4 -143.6(5)
C23 Mo3 Mo4 B4 -115.5(7)
C24 Mo3 Mo4 B4 -86.7(5)
C21 Mo3 Mo4 B4 -10.7(5)
C25 Mo3 Mo4 B4 -47.2(5)
Mo1 Mo3 Mo4 B4 156.0(4)
Mo2 Mo3 Mo4 B4 74.3(4)
B4 Mo3 Mo4 B6 143.6(5)
B5 Mo3 Mo4 B6 68.2(5)
B1 Mo3 Mo4 B6 -109.7(4)
C22 Mo3 Mo4 B6 155.4(11)
C23 Mo3 Mo4 B6 28.1(7)
C24 Mo3 Mo4 B6 56.9(5)
C21 Mo3 Mo4 B6 132.8(5)
C25 Mo3 Mo4 B6 96.3(4)
Mo1 Mo3 Mo4 B6 -60.4(3)
Mo2 Mo3 Mo4 B6 -142.1(3)
B4 Mo3 Mo4 B3 -128.3(5)
B5 Mo3 Mo4 B3 156.4(5)
B1 Mo3 Mo4 B3 -21.6(3)
C22 Mo3 Mo4 B3 -116.5(11)
B6 Mo3 Mo4 B3 88.1(4)
C23 Mo3 Mo4 B3 116.2(7)
C24 Mo3 Mo4 B3 145.0(4)
C21 Mo3 Mo4 B3 -139.1(4)
C25 Mo3 Mo4 B3 -175.5(4)
Mo1 Mo3 Mo4 B3 27.7(2)
Mo2 Mo3 Mo4 B3 -54.0(2)
B4 Mo3 Mo4 C32 -22.2(11)
B5 Mo3 Mo4 C32 -97.5(11)
B1 Mo3 Mo4 C32 84.6(11)
C22 Mo3 Mo4 C32 -10.3(15)
B6 Mo3 Mo4 C32 -165.7(11)
C23 Mo3 Mo4 C32 -137.6(12)
C24 Mo3 Mo4 C32 -108.9(11)
C21 Mo3 Mo4 C32 -32.9(11)
C25 Mo3 Mo4 C32 -69.4(11)
Mo1 Mo3 Mo4 C32 133.9(11)
Mo2 Mo3 Mo4 C32 52.2(11)
B4 Mo3 Mo4 C33 19.4(5)
B5 Mo3 Mo4 C33 -55.9(5)
B1 Mo3 Mo4 C33 126.1(4)
C22 Mo3 Mo4 C33 31.2(11)
B6 Mo3 Mo4 C33 -124.2(5)
C23 Mo3 Mo4 C33 -96.1(7)
C24 Mo3 Mo4 C33 -67.3(5)
C21 Mo3 Mo4 C33 8.7(5)
C25 Mo3 Mo4 C33 -27.8(5)
Mo1 Mo3 Mo4 C33 175.4(4)
Mo2 Mo3 Mo4 C33 93.7(4)
B4 Mo3 Mo4 C31 139.8(7)
B5 Mo3 Mo4 C31 64.5(7)
B1 Mo3 Mo4 C31 -113.4(6)
C22 Mo3 Mo4 C31 151.7(12)
B6 Mo3 Mo4 C31 -3.7(7)
C23 Mo3 Mo4 C31 24.4(9)
C24 Mo3 Mo4 C31 53.1(7)
C21 Mo3 Mo4 C31 129.1(7)
C25 Mo3 Mo4 C31 92.6(7)
Mo1 Mo3 Mo4 C31 -64.1(6)
Mo2 Mo3 Mo4 C31 -145.8(6)
B4 Mo3 Mo4 C34 61.2(5)
B5 Mo3 Mo4 C34 -14.1(5)
B1 Mo3 Mo4 C34 168.0(4)
C22 Mo3 Mo4 C34 73.1(11)
B6 Mo3 Mo4 C34 -82.3(4)
C23 Mo3 Mo4 C34 -54.2(7)
C24 Mo3 Mo4 C34 -25.5(4)
C21 Mo3 Mo4 C34 50.5(4)
C25 Mo3 Mo4 C34 14.0(4)
Mo1 Mo3 Mo4 C34 -142.7(3)
Mo2 Mo3 Mo4 C34 135.6(3)
B4 Mo3 Mo4 C35 102.8(5)
B5 Mo3 Mo4 C35 27.5(5)
B1 Mo3 Mo4 C35 -150.5(4)
C22 Mo3 Mo4 C35 114.6(11)
B6 Mo3 Mo4 C35 -40.8(4)
C23 Mo3 Mo4 C35 -12.7(7)
C24 Mo3 Mo4 C35 16.1(4)
C21 Mo3 Mo4 C35 92.0(4)
C25 Mo3 Mo4 C35 55.6(4)
Mo1 Mo3 Mo4 C35 -101.2(3)
Mo2 Mo3 Mo4 C35 177.1(3)
B4 Mo3 Mo4 Mo2 -74.3(4)
B5 Mo3 Mo4 Mo2 -149.7(4)
B1 Mo3 Mo4 Mo2 32.4(2)
C22 Mo3 Mo4 Mo2 -62.5(11)
B6 Mo3 Mo4 Mo2 142.1(3)
C23 Mo3 Mo4 Mo2 170.2(6)
C24 Mo3 Mo4 Mo2 -161.0(3)
C21 Mo3 Mo4 Mo2 -85.1(3)
C25 Mo3 Mo4 Mo2 -121.5(3)
Mo1 Mo3 Mo4 Mo2 81.69(3)
B4 Mo2 B1 B2 -136.6(5)
C14 Mo2 B1 B2 125.7(5)
B3 Mo2 B1 B2 -33.3(5)
C13 Mo2 B1 B2 88.2(7)
C12 Mo2 B1 B2 59.7(5)
C15 Mo2 B1 B2 111.9(5)
C11 Mo2 B1 B2 78.0(5)
Mo4 Mo2 B1 B2 -82.9(4)
Mo3 Mo2 B1 B2 -128.5(5)
Mo1 Mo2 B1 B2 -57.9(4)
B2 Mo2 B1 Mo1 57.9(4)
B4 Mo2 B1 Mo1 -78.7(4)
C14 Mo2 B1 Mo1 -176.3(3)
B3 Mo2 B1 Mo1 24.7(4)
C13 Mo2 B1 Mo1 146.2(4)
C12 Mo2 B1 Mo1 117.6(4)
C15 Mo2 B1 Mo1 169.9(4)
C11 Mo2 B1 Mo1 135.9(4)
Mo4 Mo2 B1 Mo1 -24.9(4)
Mo3 Mo2 B1 Mo1 -70.5(3)
B2 Mo2 B1 Mo3 128.5(5)
B4 Mo2 B1 Mo3 -8.2(3)
C14 Mo2 B1 Mo3 -105.8(4)
B3 Mo2 B1 Mo3 95.2(3)
C13 Mo2 B1 Mo3 -143.3(5)
C12 Mo2 B1 Mo3 -171.9(3)
C15 Mo2 B1 Mo3 -119.6(3)
C11 Mo2 B1 Mo3 -153.6(3)
Mo4 Mo2 B1 Mo3 45.6(3)
Mo1 Mo2 B1 Mo3 70.5(3)
B7 Mo1 B1 B2 64.3(6)
B3 Mo1 B1 B2 33.9(5)
B6 Mo1 B1 B2 115.8(5)
C5 Mo1 B1 B2 -123.8(5)
C1 Mo1 B1 B2 -107.7(5)
C2 Mo1 B1 B2 -73.3(5)
C4 Mo1 B1 B2 -81.0(8)
C3 Mo1 B1 B2 -52.0(5)
Mo3 Mo1 B1 B2 136.0(5)
Mo2 Mo1 B1 B2 59.3(4)
B2 Mo1 B1 Mo2 -59.3(4)
B7 Mo1 B1 Mo2 5.0(6)
B3 Mo1 B1 Mo2 -25.4(4)
B6 Mo1 B1 Mo2 56.5(4)
C5 Mo1 B1 Mo2 176.8(3)
C1 Mo1 B1 Mo2 -167.1(4)
C2 Mo1 B1 Mo2 -132.7(4)
C4 Mo1 B1 Mo2 -140.3(6)
C3 Mo1 B1 Mo2 -111.4(4)
Mo3 Mo1 B1 Mo2 76.7(3)
B2 Mo1 B1 Mo3 -136.0(5)
B7 Mo1 B1 Mo3 -71.7(4)
B3 Mo1 B1 Mo3 -102.1(3)
B6 Mo1 B1 Mo3 -20.2(4)
C5 Mo1 B1 Mo3 100.1(4)
C1 Mo1 B1 Mo3 116.3(3)
C2 Mo1 B1 Mo3 150.7(3)
C4 Mo1 B1 Mo3 143.0(6)
C3 Mo1 B1 Mo3 172.0(3)
Mo2 Mo1 B1 Mo3 -76.7(3)
B4 Mo3 B1 B2 62.1(6)
B5 Mo3 B1 B2 17.2(8)
C22 Mo3 B1 B2 -174.9(6)
B6 Mo3 B1 B2 -25.2(7)
C23 Mo3 B1 B2 -144.0(6)
C24 Mo3 B1 B2 -143.1(6)
C21 Mo3 B1 B2 155.8(6)
C25 Mo3 B1 B2 157.9(6)
Mo1 Mo3 B1 B2 -44.4(5)
Mo2 Mo3 B1 B2 53.2(5)
Mo4 Mo3 B1 B2 19.1(6)
B4 Mo3 B1 Mo2 8.9(3)
B5 Mo3 B1 Mo2 -36.0(5)
C22 Mo3 B1 Mo2 131.9(3)
B6 Mo3 B1 Mo2 -78.4(3)
C23 Mo3 B1 Mo2 162.7(3)
C24 Mo3 B1 Mo2 163.6(4)
C21 Mo3 B1 Mo2 102.6(3)
C25 Mo3 B1 Mo2 104.6(5)
Mo1 Mo3 B1 Mo2 -97.7(3)
Mo4 Mo3 B1 Mo2 -34.2(2)
B4 Mo3 B1 Mo1 106.5(3)
B5 Mo3 B1 Mo1 61.6(5)
C22 Mo3 B1 Mo1 -130.4(3)
B6 Mo3 B1 Mo1 19.2(3)
C23 Mo3 B1 Mo1 -99.6(3)
C24 Mo3 B1 Mo1 -98.7(5)
C21 Mo3 B1 Mo1 -159.8(3)
C25 Mo3 B1 Mo1 -157.7(4)
Mo2 Mo3 B1 Mo1 97.7(3)
Mo4 Mo3 B1 Mo1 63.49(18)
Mo2 B1 B2 B3 54.5(6)
Mo1 B1 B2 B3 -53.9(6)
Mo3 B1 B2 B3 -5.7(10)
Mo2 B1 B2 Mo1 108.4(3)
Mo3 B1 B2 Mo1 48.2(5)
Mo1 B1 B2 Mo2 -108.4(3)
Mo3 B1 B2 Mo2 -60.2(5)
B7 Mo1 B2 B3 -0.3(5)
B1 Mo1 B2 B3 130.6(6)
B6 Mo1 B2 B3 42.2(6)
C5 Mo1 B2 B3 -123.1(6)
C1 Mo1 B2 B3 -145.6(5)
C2 Mo1 B2 B3 -125.1(5)
C4 Mo1 B2 B3 -83.6(5)
C3 Mo1 B2 B3 -91.2(5)
Mo3 Mo1 B2 B3 95.4(4)
Mo2 Mo1 B2 B3 69.9(4)
B7 Mo1 B2 B1 -131.0(5)
B3 Mo1 B2 B1 -130.6(6)
B6 Mo1 B2 B1 -88.4(5)
C5 Mo1 B2 B1 106.3(6)
C1 Mo1 B2 B1 83.8(5)
C2 Mo1 B2 B1 104.2(5)
C4 Mo1 B2 B1 145.8(4)
C3 Mo1 B2 B1 138.1(5)
Mo3 Mo1 B2 B1 -35.2(4)
Mo2 Mo1 B2 B1 -60.7(4)
B7 Mo1 B2 Mo2 -70.3(4)
B1 Mo1 B2 Mo2 60.7(4)
B3 Mo1 B2 Mo2 -69.9(4)
B6 Mo1 B2 Mo2 -27.7(5)
C5 Mo1 B2 Mo2 167.0(4)
C1 Mo1 B2 Mo2 144.4(3)
C2 Mo1 B2 Mo2 164.9(4)
C4 Mo1 B2 Mo2 -153.5(3)
C3 Mo1 B2 Mo2 -161.2(4)
Mo3 Mo1 B2 Mo2 25.5(3)
B1 Mo2 B2 B3 -130.7(7)
B4 Mo2 B2 B3 -66.6(6)
C14 Mo2 B2 B3 134.2(5)
C13 Mo2 B2 B3 94.3(5)
C12 Mo2 B2 B3 100.6(5)
C15 Mo2 B2 B3 154.5(5)
C11 Mo2 B2 B3 134.2(5)
Mo4 Mo2 B2 B3 -21.6(5)
Mo3 Mo2 B2 B3 -92.1(5)
Mo1 Mo2 B2 B3 -68.5(5)
B4 Mo2 B2 B1 64.1(6)
C14 Mo2 B2 B1 -95.1(6)
B3 Mo2 B2 B1 130.7(7)
C13 Mo2 B2 B1 -134.9(5)
C12 Mo2 B2 B1 -128.7(5)
C15 Mo2 B2 B1 -74.7(5)
C11 Mo2 B2 B1 -95.1(5)
Mo4 Mo2 B2 B1 109.1(4)
Mo3 Mo2 B2 B1 38.7(4)
Mo1 Mo2 B2 B1 62.3(4)
B1 Mo2 B2 Mo1 -62.3(4)
B4 Mo2 B2 Mo1 1.8(6)
C14 Mo2 B2 Mo1 -157.3(4)
B3 Mo2 B2 Mo1 68.5(5)
C13 Mo2 B2 Mo1 162.8(3)
C12 Mo2 B2 Mo1 169.0(4)
C15 Mo2 B2 Mo1 -137.0(3)
C11 Mo2 B2 Mo1 -157.3(4)
Mo4 Mo2 B2 Mo1 46.9(3)
Mo3 Mo2 B2 Mo1 -23.6(3)
B1 B2 B3 B7 52.6(11)
Mo1 B2 B3 B7 0.5(7)
Mo2 B2 B3 B7 103.5(8)
B1 B2 B3 Mo1 52.1(6)
Mo2 B2 B3 Mo1 103.0(3)
B1 B2 B3 Mo4 -21.0(10)
Mo1 B2 B3 Mo4 -73.1(6)
Mo2 B2 B3 Mo4 29.9(6)
B1 B2 B3 Mo2 -50.9(6)
Mo1 B2 B3 Mo2 -103.0(3)
B7 Mo1 B3 B2 179.6(7)
B1 Mo1 B3 B2 -35.1(5)
B6 Mo1 B3 B2 -144.9(5)
C5 Mo1 B3 B2 117.3(6)
C1 Mo1 B3 B2 60.3(7)
C2 Mo1 B3 B2 57.7(5)
C4 Mo1 B3 B2 117.5(5)
C3 Mo1 B3 B2 87.3(5)
Mo3 Mo1 B3 B2 -89.8(4)
Mo2 Mo1 B3 B2 -58.3(4)
B2 Mo1 B3 B7 -179.6(7)
B1 Mo1 B3 B7 145.3(5)
B6 Mo1 B3 B7 35.6(5)
C5 Mo1 B3 B7 -62.3(7)
C1 Mo1 B3 B7 -119.3(6)
C2 Mo1 B3 B7 -121.8(5)
C4 Mo1 B3 B7 -62.1(5)
C3 Mo1 B3 B7 -92.2(5)
Mo3 Mo1 B3 B7 90.7(4)
Mo2 Mo1 B3 B7 122.2(6)
B2 Mo1 B3 Mo4 126.8(5)
B7 Mo1 B3 Mo4 -53.7(4)
B1 Mo1 B3 Mo4 91.7(4)
B6 Mo1 B3 Mo4 -18.1(3)
C5 Mo1 B3 Mo4 -115.9(5)
C1 Mo1 B3 Mo4 -172.9(4)
C2 Mo1 B3 Mo4 -175.5(3)
C4 Mo1 B3 Mo4 -115.7(3)
C3 Mo1 B3 Mo4 -145.9(3)
Mo3 Mo1 B3 Mo4 37.0(3)
Mo2 Mo1 B3 Mo4 68.5(3)
B2 Mo1 B3 Mo2 58.3(4)
B7 Mo1 B3 Mo2 -122.2(6)
B1 Mo1 B3 Mo2 23.2(3)
B6 Mo1 B3 Mo2 -86.6(3)
C5 Mo1 B3 Mo2 175.6(4)
C1 Mo1 B3 Mo2 118.6(5)
C2 Mo1 B3 Mo2 116.0(3)
C4 Mo1 B3 Mo2 175.8(3)
C3 Mo1 B3 Mo2 145.6(3)
Mo3 Mo1 B3 Mo2 -31.5(3)
B7 Mo4 B3 B2 111.8(9)
B5 Mo4 B3 B2 46.0(8)
B4 Mo4 B3 B2 -7.5(8)
B6 Mo4 B3 B2 75.5(7)
C32 Mo4 B3 B2 -140.8(7)
C33 Mo4 B3 B2 -124.2(7)
C31 Mo4 B3 B2 -175.7(7)
C34 Mo4 B3 B2 -171.1(7)
C35 Mo4 B3 B2 161.8(6)
Mo2 Mo4 B3 B2 -27.8(6)
Mo3 Mo4 B3 B2 27.1(7)
B5 Mo4 B3 B7 -65.8(5)
B4 Mo4 B3 B7 -119.2(5)
B6 Mo4 B3 B7 -36.2(5)
C32 Mo4 B3 B7 107.4(5)
C33 Mo4 B3 B7 124.1(5)
C31 Mo4 B3 B7 72.5(5)
C34 Mo4 B3 B7 77.1(9)
C35 Mo4 B3 B7 50.1(5)
Mo2 Mo4 B3 B7 -139.6(5)
Mo3 Mo4 B3 B7 -84.7(4)
B7 Mo4 B3 Mo1 54.6(4)
B5 Mo4 B3 Mo1 -11.2(5)
B4 Mo4 B3 Mo1 -64.6(4)
B6 Mo4 B3 Mo1 18.3(3)
C32 Mo4 B3 Mo1 162.0(3)
C33 Mo4 B3 Mo1 178.6(3)
C31 Mo4 B3 Mo1 127.1(3)
C34 Mo4 B3 Mo1 131.7(7)
C35 Mo4 B3 Mo1 104.6(4)
Mo2 Mo4 B3 Mo1 -85.0(3)
Mo3 Mo4 B3 Mo1 -30.1(2)
B7 Mo4 B3 Mo2 139.6(5)
B5 Mo4 B3 Mo2 73.8(4)
B4 Mo4 B3 Mo2 20.4(4)
B6 Mo4 B3 Mo2 103.3(3)
C32 Mo4 B3 Mo2 -113.0(3)
C33 Mo4 B3 Mo2 -96.4(4)
C31 Mo4 B3 Mo2 -147.9(3)
C34 Mo4 B3 Mo2 -143.3(6)
C35 Mo4 B3 Mo2 -170.4(3)
Mo3 Mo4 B3 Mo2 54.88(15)
B1 Mo2 B3 B2 35.3(5)
B4 Mo2 B3 B2 134.7(5)
C14 Mo2 B3 B2 -109.4(7)
C13 Mo2 B3 B2 -110.1(5)
C12 Mo2 B3 B2 -80.0(5)
C15 Mo2 B3 B2 -45.6(8)
C11 Mo2 B3 B2 -48.7(6)
Mo4 Mo2 B3 B2 153.4(6)
Mo3 Mo2 B3 B2 87.9(5)
Mo1 Mo2 B3 B2 58.9(5)
B2 Mo2 B3 B7 -114.7(8)
B1 Mo2 B3 B7 -79.4(6)
B4 Mo2 B3 B7 20.1(7)
C14 Mo2 B3 B7 135.9(7)
C13 Mo2 B3 B7 135.3(6)
C12 Mo2 B3 B7 165.4(6)
C15 Mo2 B3 B7 -160.3(6)
C11 Mo2 B3 B7 -163.3(6)
Mo4 Mo2 B3 B7 38.7(5)
Mo3 Mo2 B3 B7 -26.8(6)
Mo1 Mo2 B3 B7 -55.7(5)
B2 Mo2 B3 Mo1 -58.9(5)
B1 Mo2 B3 Mo1 -23.7(4)
B4 Mo2 B3 Mo1 75.8(4)
C14 Mo2 B3 Mo1 -168.3(5)
C13 Mo2 B3 Mo1 -169.0(3)
C12 Mo2 B3 Mo1 -138.9(4)
C15 Mo2 B3 Mo1 -104.5(6)
C11 Mo2 B3 Mo1 -107.6(3)
Mo4 Mo2 B3 Mo1 94.5(3)
Mo3 Mo2 B3 Mo1 28.9(3)
B2 Mo2 B3 Mo4 -153.4(6)
B1 Mo2 B3 Mo4 -118.2(3)
B4 Mo2 B3 Mo4 -18.7(3)
C14 Mo2 B3 Mo4 97.2(6)
C13 Mo2 B3 Mo4 96.5(3)
C12 Mo2 B3 Mo4 126.6(3)
C15 Mo2 B3 Mo4 161.0(5)
C11 Mo2 B3 Mo4 157.9(3)
Mo3 Mo2 B3 Mo4 -65.52(18)
Mo1 Mo2 B3 Mo4 -94.5(3)
B1 Mo3 B4 B5 -136.3(5)
C22 Mo3 B4 B5 124.9(5)
B6 Mo3 B4 B5 -33.0(5)
C23 Mo3 B4 B5 85.4(7)
C24 Mo3 B4 B5 60.3(5)
C21 Mo3 B4 B5 113.8(5)
C25 Mo3 B4 B5 80.3(5)
Mo1 Mo3 B4 B5 -82.3(4)
Mo2 Mo3 B4 B5 -128.1(5)
Mo4 Mo3 B4 B5 -58.4(4)
B5 Mo3 B4 Mo4 58.4(4)
B1 Mo3 B4 Mo4 -77.9(4)
C22 Mo3 B4 Mo4 -176.7(3)
B6 Mo3 B4 Mo4 25.4(4)
C23 Mo3 B4 Mo4 143.8(5)
C24 Mo3 B4 Mo4 118.7(4)
C21 Mo3 B4 Mo4 172.2(4)
C25 Mo3 B4 Mo4 138.7(4)
Mo1 Mo3 B4 Mo4 -23.9(4)
Mo2 Mo3 B4 Mo4 -69.7(3)
B5 Mo3 B4 Mo2 128.1(5)
B1 Mo3 B4 Mo2 -8.2(3)
C22 Mo3 B4 Mo2 -107.0(4)
B6 Mo3 B4 Mo2 95.1(3)
C23 Mo3 B4 Mo2 -146.5(5)
C24 Mo3 B4 Mo2 -171.7(3)
C21 Mo3 B4 Mo2 -118.1(3)
C25 Mo3 B4 Mo2 -151.6(3)
Mo1 Mo3 B4 Mo2 45.8(3)
Mo4 Mo3 B4 Mo2 69.7(3)
B7 Mo4 B4 B5 64.4(6)
B6 Mo4 B4 B5 34.1(5)
B3 Mo4 B4 B5 116.5(5)
C32 Mo4 B4 B5 -125.2(5)
C33 Mo4 B4 B5 -106.3(5)
C31 Mo4 B4 B5 -88.4(8)
C34 Mo4 B4 B5 -70.9(5)
C35 Mo4 B4 B5 -52.4(6)
Mo2 Mo4 B4 B5 136.8(5)
Mo3 Mo4 B4 B5 60.5(4)
B7 Mo4 B4 Mo3 4.0(6)
B5 Mo4 B4 Mo3 -60.5(4)
B6 Mo4 B4 Mo3 -26.4(4)
B3 Mo4 B4 Mo3 56.0(5)
C32 Mo4 B4 Mo3 174.3(3)
C33 Mo4 B4 Mo3 -166.8(4)
C31 Mo4 B4 Mo3 -148.9(6)
C34 Mo4 B4 Mo3 -131.4(4)
C35 Mo4 B4 Mo3 -112.9(4)
Mo2 Mo4 B4 Mo3 76.3(3)
B7 Mo4 B4 Mo2 -72.3(5)
B5 Mo4 B4 Mo2 -136.8(5)
B6 Mo4 B4 Mo2 -102.7(3)
B3 Mo4 B4 Mo2 -20.3(4)
C32 Mo4 B4 Mo2 98.0(4)
C33 Mo4 B4 Mo2 116.9(3)
C31 Mo4 B4 Mo2 134.8(7)
C34 Mo4 B4 Mo2 152.3(3)
C35 Mo4 B4 Mo2 170.8(3)
Mo3 Mo4 B4 Mo2 -76.3(3)
B2 Mo2 B4 B5 18.7(8)
B1 Mo2 B4 B5 62.7(6)
C14 Mo2 B4 B5 -175.7(6)
B3 Mo2 B4 B5 -24.2(7)
C13 Mo2 B4 B5 -144.1(6)
C12 Mo2 B4 B5 -140.9(6)
C15 Mo2 B4 B5 156.0(6)
C11 Mo2 B4 B5 161.3(5)
Mo4 Mo2 B4 B5 -43.5(5)
Mo3 Mo2 B4 B5 53.9(5)
Mo1 Mo2 B4 B5 20.0(6)
B2 Mo2 B4 Mo3 -35.2(5)
B1 Mo2 B4 Mo3 8.7(3)
C14 Mo2 B4 Mo3 130.4(3)
B3 Mo2 B4 Mo3 -78.2(3)
C13 Mo2 B4 Mo3 161.9(3)
C12 Mo2 B4 Mo3 165.2(4)
C15 Mo2 B4 Mo3 102.0(3)
C11 Mo2 B4 Mo3 107.4(5)
Mo4 Mo2 B4 Mo3 -97.4(3)
Mo1 Mo2 B4 Mo3 -34.0(2)
B2 Mo2 B4 Mo4 62.2(5)
B1 Mo2 B4 Mo4 106.1(3)
C14 Mo2 B4 Mo4 -132.2(3)
B3 Mo2 B4 Mo4 19.2(4)
C13 Mo2 B4 Mo4 -100.7(3)
C12 Mo2 B4 Mo4 -97.4(5)
C15 Mo2 B4 Mo4 -160.6(3)
C11 Mo2 B4 Mo4 -155.2(4)
Mo3 Mo2 B4 Mo4 97.4(3)
Mo1 Mo2 B4 Mo4 63.4(2)
Mo3 B4 B5 B6 53.8(6)
Mo4 B4 B5 B6 -53.4(6)
Mo2 B4 B5 B6 -6.5(9)
Mo3 B4 B5 Mo4 107.2(4)
Mo2 B4 B5 Mo4 46.8(4)
Mo4 B4 B5 Mo3 -107.2(4)
Mo2 B4 B5 Mo3 -60.4(5)
B7 Mo4 B5 B6 -1.1(5)
B4 Mo4 B5 B6 130.6(7)
B3 Mo4 B5 B6 41.9(6)
C32 Mo4 B5 B6 -128.2(5)
C33 Mo4 B5 B6 -145.9(4)
C31 Mo4 B5 B6 -85.0(5)
C34 Mo4 B5 B6 -122.0(5)
C35 Mo4 B5 B6 -89.3(5)
Mo2 Mo4 B5 B6 95.5(4)
Mo3 Mo4 B5 B6 70.1(4)
B7 Mo4 B5 B4 -131.7(5)
B6 Mo4 B5 B4 -130.6(7)
B3 Mo4 B5 B4 -88.7(5)
C32 Mo4 B5 B4 101.2(6)
C33 Mo4 B5 B4 83.5(5)
C31 Mo4 B5 B4 144.4(5)
C34 Mo4 B5 B4 107.4(5)
C35 Mo4 B5 B4 140.1(5)
Mo2 Mo4 B5 B4 -35.1(4)
Mo3 Mo4 B5 B4 -60.5(4)
B7 Mo4 B5 Mo3 -71.2(4)
B4 Mo4 B5 Mo3 60.5(4)
B6 Mo4 B5 Mo3 -70.1(4)
B3 Mo4 B5 Mo3 -28.2(5)
C32 Mo4 B5 Mo3 161.7(3)
C33 Mo4 B5 Mo3 144.0(3)
C31 Mo4 B5 Mo3 -155.1(3)
C34 Mo4 B5 Mo3 167.9(4)
C35 Mo4 B5 Mo3 -159.4(4)
Mo2 Mo4 B5 Mo3 25.4(3)
B4 Mo3 B5 B6 -131.0(7)
B1 Mo3 B5 B6 -65.5(6)
C22 Mo3 B5 B6 131.9(5)
C23 Mo3 B5 B6 94.2(5)
C24 Mo3 B5 B6 102.5(5)
C21 Mo3 B5 B6 155.3(5)
C25 Mo3 B5 B6 137.2(5)
Mo1 Mo3 B5 B6 -20.8(4)
Mo2 Mo3 B5 B6 -91.6(4)
Mo4 Mo3 B5 B6 -68.3(5)
B1 Mo3 B5 B4 65.6(6)
C22 Mo3 B5 B4 -97.1(6)
B6 Mo3 B5 B4 131.0(7)
C23 Mo3 B5 B4 -134.7(5)
C24 Mo3 B5 B4 -126.5(5)
C21 Mo3 B5 B4 -73.6(5)
C25 Mo3 B5 B4 -91.8(5)
Mo1 Mo3 B5 B4 110.2(4)
Mo2 Mo3 B5 B4 39.4(4)
Mo4 Mo3 B5 B4 62.8(4)
B4 Mo3 B5 Mo4 -62.8(4)
B1 Mo3 B5 Mo4 2.8(6)
C22 Mo3 B5 Mo4 -159.9(4)
B6 Mo3 B5 Mo4 68.3(5)
C23 Mo3 B5 Mo4 162.5(3)
C24 Mo3 B5 Mo4 170.8(4)
C21 Mo3 B5 Mo4 -136.4(3)
C25 Mo3 B5 Mo4 -154.6(4)
Mo1 Mo3 B5 Mo4 47.5(3)
Mo2 Mo3 B5 Mo4 -23.4(3)
B4 B5 B6 B7 53.4(10)
Mo4 B5 B6 B7 1.5(7)
Mo3 B5 B6 B7 103.4(7)
B4 B5 B6 Mo4 51.9(6)
Mo3 B5 B6 Mo4 101.9(3)
B4 B5 B6 Mo1 -20.9(10)
Mo4 B5 B6 Mo1 -72.9(6)
Mo3 B5 B6 Mo1 29.0(6)
B4 B5 B6 Mo3 -49.9(6)
Mo4 B5 B6 Mo3 -101.9(3)
B7 Mo4 B6 B5 178.5(7)
B4 Mo4 B6 B5 -35.1(5)
B3 Mo4 B6 B5 -145.6(5)
C32 Mo4 B6 B5 115.8(6)
C33 Mo4 B6 B5 58.1(7)
C31 Mo4 B6 B5 119.5(5)
C34 Mo4 B6 B5 59.9(5)
C35 Mo4 B6 B5 91.0(5)
Mo2 Mo4 B6 B5 -90.6(4)
Mo3 Mo4 B6 B5 -59.0(4)
B5 Mo4 B6 B7 -178.5(7)
B4 Mo4 B6 B7 146.3(5)
B3 Mo4 B6 B7 35.9(5)
C32 Mo4 B6 B7 -62.7(7)
C33 Mo4 B6 B7 -120.4(6)
C31 Mo4 B6 B7 -59.1(5)
C34 Mo4 B6 B7 -118.6(5)
C35 Mo4 B6 B7 -87.5(5)
Mo2 Mo4 B6 B7 90.9(4)
Mo3 Mo4 B6 B7 122.4(5)
B7 Mo4 B6 Mo1 -54.0(4)
B5 Mo4 B6 Mo1 127.4(5)
B4 Mo4 B6 Mo1 92.3(4)
B3 Mo4 B6 Mo1 -18.2(3)
C32 Mo4 B6 Mo1 -116.7(5)
C33 Mo4 B6 Mo1 -174.5(3)
C31 Mo4 B6 Mo1 -113.1(3)
C34 Mo4 B6 Mo1 -172.6(3)
C35 Mo4 B6 Mo1 -141.5(3)
Mo2 Mo4 B6 Mo1 36.9(3)
Mo3 Mo4 B6 Mo1 68.4(3)
B7 Mo4 B6 Mo3 -122.4(5)
B5 Mo4 B6 Mo3 59.0(4)
B4 Mo4 B6 Mo3 23.9(3)
B3 Mo4 B6 Mo3 -86.6(3)
C32 Mo4 B6 Mo3 174.9(4)
C33 Mo4 B6 Mo3 117.1(4)
C31 Mo4 B6 Mo3 178.5(3)
C34 Mo4 B6 Mo3 119.0(3)
C35 Mo4 B6 Mo3 150.1(3)
Mo2 Mo4 B6 Mo3 -31.5(3)
B2 Mo1 B6 B5 46.0(8)
B7 Mo1 B6 B5 111.2(8)
B1 Mo1 B6 B5 -7.0(8)
B3 Mo1 B6 B5 75.6(7)
C5 Mo1 B6 B5 -144.0(7)
C1 Mo1 B6 B5 -124.3(7)
C2 Mo1 B6 B5 -164.9(7)
C4 Mo1 B6 B5 -178.8(7)
C3 Mo1 B6 B5 160.0(6)
Mo3 Mo1 B6 B5 -27.0(6)
Mo2 Mo1 B6 B5 27.7(6)
B2 Mo1 B6 B7 -65.3(5)
B1 Mo1 B6 B7 -118.2(5)
B3 Mo1 B6 B7 -35.6(5)
C5 Mo1 B6 B7 104.7(5)
C1 Mo1 B6 B7 124.4(5)
C2 Mo1 B6 B7 83.9(9)
C4 Mo1 B6 B7 70.0(5)
C3 Mo1 B6 B7 48.8(6)
Mo3 Mo1 B6 B7 -138.3(5)
Mo2 Mo1 B6 B7 -83.5(4)
B2 Mo1 B6 Mo4 -11.4(5)
B7 Mo1 B6 Mo4 53.9(4)
B1 Mo1 B6 Mo4 -64.4(4)
B3 Mo1 B6 Mo4 18.3(3)
C5 Mo1 B6 Mo4 158.6(3)
C1 Mo1 B6 Mo4 178.3(3)
C2 Mo1 B6 Mo4 137.8(7)
C4 Mo1 B6 Mo4 123.9(3)
C3 Mo1 B6 Mo4 102.7(4)
Mo3 Mo1 B6 Mo4 -84.4(3)
Mo2 Mo1 B6 Mo4 -29.7(2)
B2 Mo1 B6 Mo3 73.0(4)
B7 Mo1 B6 Mo3 138.3(5)
B1 Mo1 B6 Mo3 20.0(4)
B3 Mo1 B6 Mo3 102.7(3)
C5 Mo1 B6 Mo3 -117.0(3)
C1 Mo1 B6 Mo3 -97.3(4)
C2 Mo1 B6 Mo3 -137.8(7)
C4 Mo1 B6 Mo3 -151.8(3)
C3 Mo1 B6 Mo3 -172.9(3)
Mo2 Mo1 B6 Mo3 54.73(15)
B4 Mo3 B6 B5 35.1(5)
B1 Mo3 B6 B5 135.8(5)
C22 Mo3 B6 B5 -109.8(7)
C23 Mo3 B6 B5 -108.2(5)
C24 Mo3 B6 B5 -77.3(5)
C21 Mo3 B6 B5 -45.9(8)
C25 Mo3 B6 B5 -46.2(5)
Mo1 Mo3 B6 B5 154.4(5)
Mo2 Mo3 B6 B5 88.6(4)
Mo4 Mo3 B6 B5 59.7(4)
B4 Mo3 B6 B7 -79.2(6)
B5 Mo3 B6 B7 -114.3(8)
B1 Mo3 B6 B7 21.5(6)
C22 Mo3 B6 B7 135.8(7)
C23 Mo3 B6 B7 137.5(6)
C24 Mo3 B6 B7 168.3(6)
C21 Mo3 B6 B7 -160.2(6)
C25 Mo3 B6 B7 -160.5(5)
Mo1 Mo3 B6 B7 40.1(5)
Mo2 Mo3 B6 B7 -25.8(6)
Mo4 Mo3 B6 B7 -54.6(5)
B4 Mo3 B6 Mo4 -24.6(4)
B5 Mo3 B6 Mo4 -59.7(4)
B1 Mo3 B6 Mo4 76.1(4)
C22 Mo3 B6 Mo4 -169.6(5)
C23 Mo3 B6 Mo4 -167.9(3)
C24 Mo3 B6 Mo4 -137.1(3)
C21 Mo3 B6 Mo4 -105.6(6)
C25 Mo3 B6 Mo4 -105.9(3)
Mo1 Mo3 B6 Mo4 94.7(3)
Mo2 Mo3 B6 Mo4 28.8(2)
B4 Mo3 B6 Mo1 -119.3(3)
B5 Mo3 B6 Mo1 -154.4(5)
B1 Mo3 B6 Mo1 -18.6(3)
C22 Mo3 B6 Mo1 95.7(6)
C23 Mo3 B6 Mo1 97.4(3)
C24 Mo3 B6 Mo1 128.2(3)
C21 Mo3 B6 Mo1 159.7(5)
C25 Mo3 B6 Mo1 159.4(3)
Mo2 Mo3 B6 Mo1 -65.88(17)
Mo4 Mo3 B6 Mo1 -94.7(3)
B2 B3 B7 B6 -56.4(11)
Mo1 B3 B7 B6 -55.9(6)
Mo4 B3 B7 B6 56.2(6)
Mo2 B3 B7 B6 13.9(9)
B2 B3 B7 Mo4 -112.6(8)
Mo1 B3 B7 Mo4 -112.1(3)
Mo2 B3 B7 Mo4 -42.2(5)
B2 B3 B7 Mo1 -0.5(7)
Mo4 B3 B7 Mo1 112.1(3)
Mo2 B3 B7 Mo1 69.9(5)
B5 B6 B7 B3 -58.2(10)
Mo4 B6 B7 B3 -56.7(6)
Mo1 B6 B7 B3 55.6(6)
Mo3 B6 B7 B3 12.2(9)
B5 B6 B7 Mo4 -1.5(7)
Mo1 B6 B7 Mo4 112.3(3)
Mo3 B6 B7 Mo4 68.9(5)
B5 B6 B7 Mo1 -113.8(7)
Mo4 B6 B7 Mo1 -112.3(3)
Mo3 B6 B7 Mo1 -43.4(4)
B5 Mo4 B7 B3 129.4(5)
B4 Mo4 B7 B3 86.2(6)
B6 Mo4 B7 B3 128.3(6)
C32 Mo4 B7 B3 -85.5(5)
C33 Mo4 B7 B3 -107.8(6)
C31 Mo4 B7 B3 -106.6(5)
C34 Mo4 B7 B3 -148.9(4)
C35 Mo4 B7 B3 -140.1(4)
Mo2 Mo4 B7 B3 33.0(4)
Mo3 Mo4 B7 B3 88.9(4)
B5 Mo4 B7 B6 1.1(5)
B4 Mo4 B7 B6 -42.2(6)
B3 Mo4 B7 B6 -128.3(6)
C32 Mo4 B7 B6 146.2(4)
C33 Mo4 B7 B6 123.8(6)
C31 Mo4 B7 B6 125.0(5)
C34 Mo4 B7 B6 82.8(5)
C35 Mo4 B7 B6 91.6(5)
Mo2 Mo4 B7 B6 -95.4(4)
Mo3 Mo4 B7 B6 -39.5(4)
B5 Mo4 B7 Mo1 65.4(5)
B4 Mo4 B7 Mo1 22.2(7)
B6 Mo4 B7 Mo1 64.3(5)
B3 Mo4 B7 Mo1 -64.0(5)
C32 Mo4 B7 Mo1 -149.5(4)
C33 Mo4 B7 Mo1 -171.8(4)
C31 Mo4 B7 Mo1 -170.6(5)
C34 Mo4 B7 Mo1 147.1(4)
C35 Mo4 B7 Mo1 155.9(4)
Mo2 Mo4 B7 Mo1 -31.1(4)
Mo3 Mo4 B7 Mo1 24.9(3)
B2 Mo1 B7 B3 0.3(5)
B1 Mo1 B7 B3 -42.7(6)
B6 Mo1 B7 B3 -128.7(6)
C5 Mo1 B7 B3 143.9(5)
C1 Mo1 B7 B3 125.3(6)
C2 Mo1 B7 B3 82.0(6)
C4 Mo1 B7 B3 121.0(5)
C3 Mo1 B7 B3 88.0(5)
Mo3 Mo1 B7 B3 -94.9(4)
Mo2 Mo1 B7 B3 -39.3(4)
B2 Mo1 B7 B6 129.1(5)
B1 Mo1 B7 B6 86.0(6)
B3 Mo1 B7 B6 128.7(6)
C5 Mo1 B7 B6 -87.3(5)
C1 Mo1 B7 B6 -106.0(6)
C2 Mo1 B7 B6 -149.2(5)
C4 Mo1 B7 B6 -110.3(5)
C3 Mo1 B7 B6 -143.3(5)
Mo3 Mo1 B7 B6 33.9(4)
Mo2 Mo1 B7 B6 89.4(4)
B2 Mo1 B7 Mo4 65.1(5)
B1 Mo1 B7 Mo4 22.0(6)
B3 Mo1 B7 Mo4 64.8(5)
B6 Mo1 B7 Mo4 -64.0(5)
C5 Mo1 B7 Mo4 -151.3(4)
C1 Mo1 B7 Mo4 -170.0(4)
C2 Mo1 B7 Mo4 146.8(4)
C4 Mo1 B7 Mo4 -174.2(5)
C3 Mo1 B7 Mo4 152.7(4)
Mo3 Mo1 B7 Mo4 -30.1(4)
Mo2 Mo1 B7 Mo4 25.5(3)
